data_7152466
loop_
_publ_author_name
'Mulholland, Amy R.'
'Thordarson, Pall'
'Mensforth, Emily J.'
'Langford, Steven J.'

_publ_section_title
;
 Porphyrin dyads linked by a rotatable 3,3'-biphenyl scaffold: a new
 binding motif for small ditopic molecules.
;
_journal_issue 30
_journal_name_full 'Organic &amp; biomolecular chemistry'
_journal_page_first 6045
_journal_page_last 6053
_journal_paper_doi 10.1039/c2ob25147g
_journal_volume 10
_journal_year 2012
_chemical_formula_moiety 'C112 H74 N12 O2 Zn2, 2(C4 H10 O)'
_chemical_formula_sum 'C120 H94 N12 O4 Zn2'
_chemical_formula_weight 1898.81
_chemical_name_systematic
;
?
;
_space_group_IT_number 2
_symmetry_cell_setting triclinic
_symmetry_space_group_name_Hall '-P 1'
_symmetry_space_group_name_H-M 'P -1'
_atom_sites_solution_hydrogens geom
_atom_sites_solution_primary direct
_atom_sites_solution_secondary difmap
_audit_creation_method SHELXL-97
_cell_angle_alpha 103.63(3)
_cell_angle_beta 91.68(3)
_cell_angle_gamma 93.67(3)
_cell_formula_units_Z 4
_cell_length_a 10.090(2)
_cell_length_b 30.792(6)
_cell_length_c 31.472(6)
_cell_measurement_reflns_used 72915
_cell_measurement_temperature 123(2)
_cell_measurement_theta_max 29.48
_cell_measurement_theta_min 1.35
_cell_volume 9473(3)
_computing_cell_refinement 'XDS (Kabsch, 1993)'
_computing_data_collection 'Blue Ice (McPhillips, 2002)'
_computing_data_reduction 'XDS (Kabsch, 1993)'
_computing_structure_refinement 'SHELXL-97 (Sheldrick, 1997)'
_computing_structure_solution 'SHELXS-97 (Sheldrick, 1990)'
_diffrn_ambient_temperature 123(2)
_diffrn_measured_fraction_theta_full 0.928
_diffrn_measured_fraction_theta_max 0.877
_diffrn_measurement_device_type 'ADSC Quantum 210r CCD'
_diffrn_measurement_method '\f scan'
_diffrn_radiation_monochromator silicon
_diffrn_radiation_source 'MX2 beamline @ Australian Synchrotron'
_diffrn_radiation_type synchrotron
_diffrn_radiation_wavelength 0.71254
_diffrn_reflns_av_R_equivalents 0.0653
_diffrn_reflns_av_sigmaI/netI 0.0567
_diffrn_reflns_limit_h_max 13
_diffrn_reflns_limit_h_min -13
_diffrn_reflns_limit_k_max 41
_diffrn_reflns_limit_k_min -41
_diffrn_reflns_limit_l_max 43
_diffrn_reflns_limit_l_min -43
_diffrn_reflns_number 166140
_diffrn_reflns_theta_full 25.00
_diffrn_reflns_theta_max 29.48
_diffrn_reflns_theta_min 1.35
_diffrn_standards_number 0
_exptl_absorpt_coefficient_mu 0.571
_exptl_absorpt_correction_type none
_exptl_crystal_colour red
_exptl_crystal_density_diffrn 1.331
_exptl_crystal_density_method 'not measured'
_exptl_crystal_description prism
_exptl_crystal_F_000 3960
_exptl_crystal_size_max 0.02
_exptl_crystal_size_mid 0.01
_exptl_crystal_size_min 0.01
_refine_diff_density_max 2.084
_refine_diff_density_min -1.713
_refine_diff_density_rms 0.116
_refine_ls_extinction_method none
_refine_ls_goodness_of_fit_ref 1.016
_refine_ls_hydrogen_treatment constr
_refine_ls_matrix_type fullcycle
_refine_ls_number_parameters 2411
_refine_ls_number_reflns 45862
_refine_ls_number_restraints 18
_refine_ls_restrained_S_all 1.017
_refine_ls_R_factor_all 0.1346
_refine_ls_R_factor_gt 0.0992
_refine_ls_shift/su_max 0.002
_refine_ls_shift/su_mean 0.000
_refine_ls_structure_factor_coef Fsqd
_refine_ls_weighting_details 'calc w=1/[\s^2^(Fo^2^)+(0.1781P)^2^+17.7594P] where P=(Fo^2^+2Fc^2^)/3'
_refine_ls_weighting_scheme calc
_refine_ls_wR_factor_gt 0.2726
_refine_ls_wR_factor_ref 0.3072
_reflns_number_gt 30942
_reflns_number_total 45862
_reflns_threshold_expression >2sigma(I)
_cod_data_source_file c2ob25147g.txt
_cod_data_source_block amy_1
_cod_database_code 7152466

loop_
_symmetry_equiv_pos_as_xyz
'x, y, z'
'-x, -y, -z'

loop_
_atom_site_label
_atom_site_type_symbol
_atom_site_fract_x
_atom_site_fract_y
_atom_site_fract_z
_atom_site_U_iso_or_equiv
_atom_site_adp_type
_atom_site_occupancy
_atom_site_symmetry_multiplicity
_atom_site_calc_flag
_atom_site_refinement_flags
_atom_site_disorder_assembly
_atom_site_disorder_group
Zn1 Zn 0.99554(5) 1.075771(15) 0.903356(15) 0.036 Uani 1 1 d . . .
Zn2 Zn -0.38020(7) 0.800796(18) 0.423017(18) 0.047 Uani 1 1 d . . .
Zn3 Zn 0.01850(6) 0.432079(15) 0.601041(16) 0.038 Uani 1 1 d . . .
Zn4 Zn 1.33687(6) 0.687918(18) 1.053477(18) 0.044 Uani 1 1 d . . .
O1 O 0.3911(3) 0.80683(10) 0.79174(10) 0.040 Uani 1 1 d . . .
O2 O 0.1231(3) 0.74025(10) 0.67407(10) 0.042 Uani 1 1 d . . .
O3 O 0.6006(3) 0.70688(9) 0.69704(10) 0.038 Uani 1 1 d . . .
O4 O 0.8624(3) 0.77128(10) 0.81122(10) 0.041 Uani 1 1 d . . .
N1 N 0.9584(4) 1.03038(11) 0.84369(11) 0.035 Uani 1 1 d . . .
N2 N 1.0566(4) 1.12358(12) 0.86969(12) 0.040 Uani 1 1 d . . .
N3 N 0.9756(4) 1.12768(11) 0.95732(12) 0.040 Uani 1 1 d . . .
N4 N 0.8716(4) 1.03484(11) 0.93068(11) 0.036 Uani 1 1 d . . .
N5 N 1.1902(4) 1.06079(12) 0.92299(12) 0.040 Uani 1 1 d . . .
N6 N 0.5606(4) 0.76450(11) 0.80505(12) 0.039 Uani 1 1 d . . .
H6 H 0.6475 0.7655 0.8090 0.047 Uiso 1 1 calc R . .
N7 N -0.0719(4) 0.70941(12) 0.69303(12) 0.041 Uani 1 1 d . . .
H7 H -0.1585 0.7076 0.6878 0.050 Uiso 1 1 calc R . .
N8 N -0.3704(4) 0.74545(13) 0.44840(12) 0.043 Uani 1 1 d . . .
N9 N -0.5088(5) 0.76270(13) 0.37329(13) 0.047 Uani 1 1 d . . .
N10 N -0.4487(5) 0.85799(13) 0.40952(13) 0.047 Uani 1 1 d . . .
N11 N -0.3059(5) 0.83947(13) 0.48265(14) 0.049 Uani 1 1 d . . .
N12 N -0.2302(5) 0.79403(15) 0.37216(15) 0.053 Uani 1 1 d . . .
N13 N 0.1374(4) 0.47114(11) 0.56976(12) 0.039 Uani 1 1 d . . .
N14 N 0.0400(4) 0.37787(11) 0.54984(13) 0.045 Uani 1 1 d . . .
N15 N -0.0317(4) 0.38731(12) 0.63966(13) 0.042 Uani 1 1 d . . .
N16 N 0.0551(4) 0.48073(11) 0.65804(12) 0.039 Uani 1 1 d . . .
N17 N -0.1802(4) 0.44442(12) 0.58261(12) 0.041 Uani 1 1 d . . .
N18 N 0.4328(4) 0.74793(11) 0.68102(11) 0.037 Uani 1 1 d . . .
H18 H 0.3462 0.7465 0.6759 0.045 Uiso 1 1 calc R . .
N19 N 1.0578(4) 0.80403(12) 0.79528(12) 0.043 Uani 1 1 d . . .
H19 H 1.1437 0.8069 0.8020 0.051 Uiso 1 1 calc R . .
N20 N 1.2706(5) 0.65343(13) 0.99103(14) 0.049 Uani 1 1 d . . .
N21 N 1.3973(5) 0.62781(13) 1.06331(13) 0.048 Uani 1 1 d . . .
N22 N 1.4603(4) 0.72216(12) 1.10641(12) 0.042 Uani 1 1 d . . .
N23 N 1.3367(4) 0.74648(13) 1.03277(13) 0.044 Uani 1 1 d . . .
N24 N 1.1786(5) 0.69021(14) 1.10036(14) 0.049 Uani 1 1 d . . .
C1 C 0.8261(4) 0.97047(13) 0.86736(14) 0.036 Uani 1 1 d . . .
C2 C 0.8993(5) 0.98765(13) 0.83691(14) 0.038 Uani 1 1 d . . .
C3 C 0.9216(5) 0.96268(14) 0.79295(14) 0.043 Uani 1 1 d . . .
H3 H 0.8928 0.9323 0.7803 0.051 Uiso 1 1 calc R . .
C4 C 0.9911(5) 0.99081(15) 0.77352(14) 0.045 Uani 1 1 d . . .
H4 H 1.0214 0.9837 0.7446 0.054 Uiso 1 1 calc R . .
C5 C 1.0114(5) 1.03407(15) 0.80486(14) 0.041 Uani 1 1 d . . .
C6 C 1.0678(5) 1.07336(14) 0.79583(14) 0.042 Uani 1 1 d . . .
C7 C 1.0836(5) 1.11560(14) 0.82592(14) 0.040 Uani 1 1 d . . .
C8 C 1.1293(5) 1.15687(15) 0.81534(15) 0.044 Uani 1 1 d . . .
H8 H 1.1548 1.1604 0.7875 0.053 Uiso 1 1 calc R . .
C9 C 1.1291(5) 1.19002(15) 0.85286(15) 0.043 Uani 1 1 d . . .
H9 H 1.1524 1.2210 0.8559 0.052 Uiso 1 1 calc R . .
C10 C 1.0867(5) 1.16884(14) 0.88680(15) 0.041 Uani 1 1 d . . .
C11 C 1.0779(5) 1.19083(13) 0.93107(15) 0.039 Uani 1 1 d . . .
C12 C 1.0323(5) 1.17028(14) 0.96385(15) 0.041 Uani 1 1 d . . .
C13 C 1.0414(5) 1.19118(14) 1.01039(15) 0.044 Uani 1 1 d . . .
H13 H 1.0798 1.2204 1.0238 0.053 Uiso 1 1 calc R . .
C14 C 0.9852(5) 1.16135(14) 1.03112(14) 0.041 Uani 1 1 d . . .
H14 H 0.9756 1.1656 1.0617 0.050 Uiso 1 1 calc R . .
C15 C 0.9425(5) 1.12175(13) 0.99771(14) 0.039 Uani 1 1 d . . .
C16 C 0.8706(5) 1.08363(13) 1.00525(13) 0.037 Uani 1 1 d . . .
C17 C 0.8370(5) 1.04410(13) 0.97379(13) 0.038 Uani 1 1 d . . .
C18 C 0.7545(5) 1.00664(13) 0.98163(14) 0.039 Uani 1 1 d . . .
H2 H 0.7188 1.0044 1.0087 0.046 Uiso 1 1 calc R . .
C19 C 0.7380(5) 0.97532(14) 0.94305(14) 0.039 Uani 1 1 d . . .
H5 H 0.6871 0.9474 0.9377 0.047 Uiso 1 1 calc R . .
C20 C 0.8140(5) 0.99318(13) 0.91136(13) 0.035 Uani 1 1 d . . .
C21 C 0.8204(5) 1.08819(13) 1.05038(13) 0.037 Uani 1 1 d . . .
C22 C 0.8986(5) 1.07903(14) 1.08392(15) 0.041 Uani 1 1 d . . .
H22 H 0.9821 1.0669 1.0777 0.050 Uiso 1 1 calc R . .
C23 C 0.8555(5) 1.08744(15) 1.12640(15) 0.045 Uani 1 1 d . . .
H23 H 0.9105 1.0819 1.1493 0.054 Uiso 1 1 calc R . .
C24 C 0.7322(6) 1.10392(15) 1.13544(15) 0.047 Uani 1 1 d . . .
H24 H 0.7026 1.1097 1.1645 0.056 Uiso 1 1 calc R . .
C25 C 0.6532(6) 1.11178(17) 1.10237(16) 0.050 Uani 1 1 d . . .
H25 H 0.5676 1.1223 1.1084 0.060 Uiso 1 1 calc R . .
C26 C 0.6975(5) 1.10440(15) 1.05986(15) 0.044 Uani 1 1 d . . .
H26 H 0.6427 1.1106 1.0372 0.052 Uiso 1 1 calc R . .
C27 C 1.1190(5) 1.24027(14) 0.94519(15) 0.043 Uani 1 1 d . . .
C28 C 1.0264(6) 1.26962(15) 0.96468(16) 0.048 Uani 1 1 d . . .
H28 H 0.9385 1.2585 0.9682 0.057 Uiso 1 1 calc R . .
C29 C 1.0632(6) 1.31544(15) 0.97908(17) 0.050 Uani 1 1 d . . .
H29 H 1.0001 1.3353 0.9925 0.061 Uiso 1 1 calc R . .
C30 C 1.1902(6) 1.33191(15) 0.97396(17) 0.053 Uani 1 1 d . . .
H30 H 1.2150 1.3630 0.9841 0.063 Uiso 1 1 calc R . .
C31 C 1.2811(6) 1.30307(16) 0.95408(17) 0.053 Uani 1 1 d . . .
H31 H 1.3682 1.3145 0.9499 0.063 Uiso 1 1 calc R . .
C32 C 1.2463(6) 1.25718(15) 0.94000(17) 0.049 Uani 1 1 d . . .
H32 H 1.3102 1.2375 0.9268 0.058 Uiso 1 1 calc R . .
C33 C 1.1102(6) 1.07034(15) 0.75000(15) 0.046 Uani 1 1 d . . .
C34 C 1.2425(6) 1.07604(19) 0.74102(18) 0.055 Uani 1 1 d . . .
H34 H 1.3070 1.0850 0.7646 0.067 Uiso 1 1 calc R . .
C35 C 1.2834(7) 1.0690(2) 0.69850(19) 0.065 Uani 1 1 d . . .
H35 H 1.3752 1.0719 0.6931 0.079 Uiso 1 1 calc R . .
C36 C 1.1898(8) 1.0576(2) 0.66399(19) 0.068 Uani 1 1 d . . .
H36 H 1.2173 1.0526 0.6347 0.082 Uiso 1 1 calc R . .
C37 C 1.0555(8) 1.0535(2) 0.67208(19) 0.071 Uani 1 1 d . . .
H37 H 0.9908 1.0462 0.6485 0.085 Uiso 1 1 calc R . .
C38 C 1.0163(7) 1.0601(2) 0.71526(17) 0.058 Uani 1 1 d . . .
H38 H 0.9245 1.0575 0.7209 0.070 Uiso 1 1 calc R . .
C39 C 0.7484(5) 0.92625(13) 0.85046(13) 0.037 Uani 1 1 d . . .
C40 C 0.6526(5) 0.92154(13) 0.81663(14) 0.038 Uani 1 1 d . . .
H40 H 0.6389 0.9462 0.8041 0.046 Uiso 1 1 calc R . .
C41 C 0.5773(5) 0.88156(13) 0.80102(13) 0.037 Uani 1 1 d . . .
H41 H 0.5116 0.8790 0.7781 0.044 Uiso 1 1 calc R . .
C42 C 0.5976(5) 0.84492(13) 0.81886(13) 0.036 Uani 1 1 d . . .
C43 C 0.6945(5) 0.84928(13) 0.85241(13) 0.037 Uani 1 1 d . . .
H43 H 0.7095 0.8245 0.8646 0.044 Uiso 1 1 calc R . .
C44 C 0.7692(5) 0.88973(13) 0.86822(14) 0.038 Uani 1 1 d . . .
H44 H 0.8347 0.8925 0.8912 0.046 Uiso 1 1 calc R . .
C45 C 0.5053(5) 0.80373(13) 0.80346(13) 0.037 Uani 1 1 d . . .
C46 C 0.4888(5) 0.72240(13) 0.80079(13) 0.038 Uani 1 1 d . . .
C47 C 0.3577(5) 0.71405(13) 0.78628(13) 0.037 Uani 1 1 d . . .
H47 H 0.3147 0.7365 0.7761 0.044 Uiso 1 1 calc R . .
C48 C 0.2859(5) 0.67383(13) 0.78608(13) 0.037 Uani 1 1 d . . .
C49 C 0.3535(5) 0.64067(14) 0.80014(14) 0.042 Uani 1 1 d . . .
H49 H 0.3075 0.6128 0.8003 0.051 Uiso 1 1 calc R . .
C50 C 0.4844(5) 0.64825(15) 0.81343(16) 0.046 Uani 1 1 d . . .
H50 H 0.5282 0.6252 0.8223 0.055 Uiso 1 1 calc R . .
C51 C 0.5560(5) 0.68871(15) 0.81441(15) 0.044 Uani 1 1 d . . .
H51 H 0.6471 0.6935 0.8239 0.053 Uiso 1 1 calc R . .
C52 C 0.1441(5) 0.66850(13) 0.77160(14) 0.041 Uani 1 1 d . . .
C53 C 0.1048(5) 0.68890(13) 0.73820(13) 0.039 Uani 1 1 d . . .
H53 H 0.1704 0.7030 0.7239 0.046 Uiso 1 1 calc R . .
C54 C -0.0278(5) 0.68876(13) 0.72588(13) 0.040 Uani 1 1 d . . .
C55 C -0.1249(5) 0.66777(14) 0.74660(15) 0.043 Uani 1 1 d . . .
H55 H -0.2164 0.6680 0.7388 0.051 Uiso 1 1 calc R . .
C56 C -0.0855(5) 0.64651(15) 0.77890(15) 0.044 Uani 1 1 d . . .
H56 H -0.1509 0.6316 0.7926 0.053 Uiso 1 1 calc R . .
C57 C 0.0467(5) 0.64667(14) 0.79137(14) 0.041 Uani 1 1 d . . .
H57 H 0.0715 0.6319 0.8134 0.049 Uiso 1 1 calc R . .
C58 C 0.0028(5) 0.73195(13) 0.66820(13) 0.039 Uani 1 1 d . . .
C59 C -0.0742(5) 0.74577(14) 0.63222(13) 0.040 Uani 1 1 d . . .
C60 C -0.0014(5) 0.77077(14) 0.60761(15) 0.043 Uani 1 1 d . . .
H60 H 0.0897 0.7798 0.6152 0.052 Uiso 1 1 calc R . .
C61 C -0.0631(5) 0.78220(15) 0.57204(15) 0.045 Uani 1 1 d . . .
H61 H -0.0130 0.7984 0.5550 0.054 Uiso 1 1 calc R . .
C62 C -0.1972(5) 0.77017(15) 0.56107(15) 0.045 Uani 1 1 d . . .
C63 C -0.2683(6) 0.74665(17) 0.58641(15) 0.047 Uani 1 1 d . . .
H63 H -0.3605 0.7389 0.5798 0.056 Uiso 1 1 calc R . .
C64 C -0.2066(5) 0.73421(15) 0.62147(14) 0.043 Uani 1 1 d . . .
H64 H -0.2567 0.7175 0.6381 0.051 Uiso 1 1 calc R . .
C65 C -0.2620(5) 0.78004(16) 0.52109(16) 0.045 Uani 1 1 d . . .
C66 C -0.3156(6) 0.74339(16) 0.48846(15) 0.046 Uani 1 1 d . . .
C67 C -0.3123(6) 0.69724(16) 0.49004(16) 0.047 Uani 1 1 d . . .
H67 H -0.2798 0.6865 0.5140 0.056 Uiso 1 1 calc R . .
C68 C -0.3637(5) 0.67164(16) 0.45129(15) 0.046 Uani 1 1 d . . .
H68 H -0.3735 0.6398 0.4429 0.055 Uiso 1 1 calc R . .
C69 C -0.4005(5) 0.70191(15) 0.42537(15) 0.044 Uani 1 1 d . . .
C70 C -0.4615(5) 0.68836(15) 0.38309(15) 0.044 Uani 1 1 d . . .
C71 C -0.5144(6) 0.71700(16) 0.35929(16) 0.046 Uani 1 1 d . . .
C72 C -0.5808(6) 0.70352(17) 0.31615(17) 0.052 Uani 1 1 d . . .
H72 H -0.5975 0.6737 0.2990 0.063 Uiso 1 1 calc R . .
C73 C -0.6143(6) 0.74122(17) 0.30491(17) 0.054 Uani 1 1 d . . .
H73 H -0.6591 0.7429 0.2784 0.065 Uiso 1 1 calc R . .
C74 C -0.5695(6) 0.77827(17) 0.34060(16) 0.049 Uani 1 1 d . . .
C75 C -0.5800(6) 0.82338(16) 0.34113(16) 0.048 Uani 1 1 d . . .
C76 C -0.5263(5) 0.86010(17) 0.37385(16) 0.046 Uani 1 1 d . . .
C77 C -0.5371(6) 0.90653(17) 0.37282(17) 0.053 Uani 1 1 d . . .
H77 H -0.5882 0.9172 0.3521 0.063 Uiso 1 1 calc R . .
C78 C -0.4616(6) 0.93153(17) 0.40650(17) 0.053 Uani 1 1 d . . .
H78 H -0.4468 0.9632 0.4137 0.063 Uiso 1 1 calc R . .
C79 C -0.4066(6) 0.90086(16) 0.43005(16) 0.048 Uani 1 1 d . . .
C80 C -0.3219(6) 0.91370(16) 0.46710(17) 0.049 Uani 1 1 d . . .
C81 C -0.2809(6) 0.88542(16) 0.49306(17) 0.050 Uani 1 1 d . . .
C82 C -0.2142(6) 0.89967(17) 0.53568(18) 0.056 Uani 1 1 d . . .
H82 H -0.1839 0.9295 0.5500 0.067 Uiso 1 1 calc R . .
C83 C -0.2024(6) 0.86286(17) 0.55173(18) 0.056 Uani 1 1 d . . .
H83 H -0.1648 0.8620 0.5795 0.067 Uiso 1 1 calc R . .
C84 C -0.2589(6) 0.82489(15) 0.51779(16) 0.047 Uani 1 1 d . . .
C85 C -0.4680(5) 0.63940(15) 0.36196(15) 0.044 Uani 1 1 d . . .
C86 C -0.5879(6) 0.61409(17) 0.34958(16) 0.047 Uani 1 1 d . . .
H86 H -0.6693 0.6278 0.3552 0.057 Uiso 1 1 calc R . .
C87 C -0.5898(6) 0.56899(17) 0.32906(17) 0.051 Uani 1 1 d . . .
H87 H -0.6722 0.5519 0.3207 0.062 Uiso 1 1 calc R . .
C88 C -0.4706(6) 0.54880(18) 0.32073(18) 0.057 Uani 1 1 d . . .
H88 H -0.4721 0.5181 0.3059 0.068 Uiso 1 1 calc R . .
C89 C -0.3498(6) 0.57300(18) 0.33377(18) 0.055 Uani 1 1 d . . .
H89 H -0.2689 0.5588 0.3287 0.066 Uiso 1 1 calc R . .
C90 C -0.3485(6) 0.61817(17) 0.35430(16) 0.048 Uani 1 1 d . . .
H90 H -0.2660 0.6350 0.3633 0.058 Uiso 1 1 calc R . .
C91 C -0.6516(6) 0.83412(17) 0.30264(16) 0.051 Uani 1 1 d . . .
C92 C -0.5783(6) 0.84937(19) 0.27210(18) 0.055 Uani 1 1 d . . .
H92 H -0.4840 0.8517 0.2748 0.065 Uiso 1 1 calc R . .
C93 C -0.6433(6) 0.86136(19) 0.23716(18) 0.056 Uani 1 1 d . . .
H93 H -0.5922 0.8723 0.2165 0.067 Uiso 1 1 calc R . .
C94 C -0.7772(6) 0.8577(2) 0.23223(18) 0.058 Uani 1 1 d . . .
H94 H -0.8202 0.8659 0.2083 0.069 Uiso 1 1 calc R . .
C95 C -0.8503(8) 0.8418(3) 0.2623(2) 0.074 Uani 1 1 d . . .
H95 H -0.9446 0.8390 0.2591 0.089 Uiso 1 1 calc R . .
C96 C -0.7884(6) 0.8299(2) 0.2972(2) 0.062 Uani 1 1 d . . .
H96 H -0.8402 0.8188 0.3176 0.074 Uiso 1 1 calc R . .
C97 C -0.2658(6) 0.96186(17) 0.47883(18) 0.054 Uani 1 1 d . . .
C98 C -0.3195(8) 0.9951(2) 0.5097(2) 0.074 Uani 1 1 d . . .
H98 H -0.3940 0.9880 0.5253 0.089 Uiso 1 1 calc R . .
C99 C -0.2641(9) 1.0392(2) 0.5180(3) 0.085 Uani 1 1 d . . .
H99 H -0.3002 1.0618 0.5396 0.102 Uiso 1 1 calc R . .
C100 C -0.1596(9) 1.0500(2) 0.4956(2) 0.081 Uani 1 1 d . . .
H100 H -0.1238 1.0802 0.5010 0.097 Uiso 1 1 calc R . .
C101 C -0.1055(9) 1.0174(2) 0.4652(2) 0.079 Uani 1 1 d . . .
H101 H -0.0327 1.0250 0.4493 0.095 Uiso 1 1 calc R . .
C102 C -0.1560(7) 0.97348(19) 0.45770(19) 0.062 Uani 1 1 d . . .
H102 H -0.1147 0.9509 0.4376 0.075 Uiso 1 1 calc R . .
C103 C 1.2456(6) 1.02341(15) 0.90298(16) 0.047 Uani 1 1 d . . .
H103 H 1.1941 1.0020 0.8810 0.056 Uiso 1 1 calc R . .
C104 C 1.3743(6) 1.01456(18) 0.9128(2) 0.056 Uani 1 1 d . . .
H104 H 1.4100 0.9875 0.8981 0.068 Uiso 1 1 calc R . .
C105 C 1.4500(6) 1.0460(2) 0.9445(2) 0.057 Uani 1 1 d . . .
H105 H 1.5394 1.0414 0.9515 0.069 Uiso 1 1 calc R . .
C106 C 1.3930(6) 1.08406(19) 0.96568(19) 0.057 Uani 1 1 d . . .
H106 H 1.4421 1.1058 0.9880 0.069 Uiso 1 1 calc R . .
C107 C 1.2649(6) 1.09045(16) 0.95440(17) 0.049 Uani 1 1 d . . .
H107 H 1.2270 1.1169 0.9693 0.059 Uiso 1 1 calc R . .
C108 C -0.2102(7) 0.82694(19) 0.3515(2) 0.059 Uani 1 1 d . . .
H108 H -0.2262 0.8565 0.3667 0.071 Uiso 1 1 calc R . .
C109 C -0.1678(8) 0.8204(2) 0.3098(2) 0.071 Uani 1 1 d . . .
H109 H -0.1541 0.8449 0.2965 0.086 Uiso 1 1 calc R . .
C110 C -0.1454(8) 0.7776(3) 0.2874(3) 0.082 Uani 1 1 d . . .
H110 H -0.1171 0.7723 0.2582 0.099 Uiso 1 1 calc R . .
C111 C -0.1640(7) 0.7428(2) 0.3073(2) 0.071 Uani 1 1 d . . .
H111 H -0.1502 0.7129 0.2923 0.085 Uiso 1 1 calc R . .
C112 C -0.2037(7) 0.75279(19) 0.3501(2) 0.061 Uani 1 1 d . . .
H112 H -0.2125 0.7291 0.3647 0.074 Uiso 1 1 calc R . .
C113 C 0.1778(5) 0.53930(13) 0.62915(14) 0.037 Uani 1 1 d . . .
C114 C 0.1923(5) 0.51387(13) 0.58618(14) 0.037 Uani 1 1 d . . .
C115 C 0.2671(5) 0.52898(14) 0.55312(14) 0.041 Uani 1 1 d . . .
H115 H 0.3163 0.5571 0.5565 0.049 Uiso 1 1 calc R . .
C116 C 0.2534(5) 0.49517(14) 0.51620(14) 0.041 Uani 1 1 d . . .
H116 H 0.2900 0.4952 0.4887 0.049 Uiso 1 1 calc R . .
C117 C 0.1723(5) 0.45916(13) 0.52703(14) 0.039 Uani 1 1 d . . .
C118 C 0.1394(5) 0.41777(14) 0.49770(14) 0.039 Uani 1 1 d . . .
C119 C 0.0703(5) 0.38087(14) 0.50856(15) 0.042 Uani 1 1 d . . .
C120 C 0.0300(5) 0.33880(14) 0.47748(16) 0.047 Uani 1 1 d . . .
H120 H 0.0387 0.3321 0.4467 0.057 Uiso 1 1 calc R . .
C121 C -0.0222(5) 0.31095(15) 0.50118(17) 0.049 Uani 1 1 d . . .
H121 H -0.0576 0.2810 0.4899 0.059 Uiso 1 1 calc R . .
C122 C -0.0145(5) 0.33491(14) 0.54660(17) 0.046 Uani 1 1 d . . .
C123 C -0.0512(5) 0.31715(14) 0.58158(17) 0.048 Uani 1 1 d . . .
C124 C -0.0553(5) 0.34160(15) 0.62528(17) 0.045 Uani 1 1 d . . .
C125 C -0.0851(6) 0.32247(16) 0.66174(18) 0.051 Uani 1 1 d . . .
H125 H -0.1036 0.2916 0.6607 0.061 Uiso 1 1 calc R . .
C126 C -0.0820(6) 0.35709(16) 0.69815(18) 0.050 Uani 1 1 d . . .
H126 H -0.0974 0.3551 0.7273 0.060 Uiso 1 1 calc R . .
C127 C -0.0507(5) 0.39733(15) 0.68336(15) 0.042 Uani 1 1 d . . .
C128 C -0.0398(5) 0.44132(14) 0.71119(15) 0.041 Uani 1 1 d . . .
C129 C 0.0067(5) 0.48006(15) 0.69799(15) 0.042 Uani 1 1 d . . .
C130 C 0.0188(5) 0.52499(15) 0.72624(16) 0.047 Uani 1 1 d . . .
H130 H -0.0117 0.5339 0.7551 0.057 Uiso 1 1 calc R . .
C131 C 0.0817(5) 0.55160(14) 0.70375(15) 0.043 Uani 1 1 d . . .
H131 H 0.1050 0.5828 0.7139 0.052 Uiso 1 1 calc R . .
C132 C 0.1074(5) 0.52414(13) 0.66130(14) 0.040 Uani 1 1 d . . .
C133 C 0.1894(5) 0.41037(13) 0.45254(14) 0.040 Uani 1 1 d . . .
C134 C 0.3139(5) 0.39441(15) 0.44448(15) 0.043 Uani 1 1 d . . .
H134 H 0.3690 0.3903 0.4680 0.051 Uiso 1 1 calc R . .
C135 C 0.3587(6) 0.38427(16) 0.40192(16) 0.049 Uani 1 1 d . . .
H135 H 0.4449 0.3740 0.3967 0.059 Uiso 1 1 calc R . .
C136 C 0.2785(5) 0.38916(15) 0.36767(15) 0.045 Uani 1 1 d . . .
H136 H 0.3082 0.3815 0.3387 0.055 Uiso 1 1 calc R . .
C137 C 0.1540(6) 0.40535(16) 0.37531(16) 0.049 Uani 1 1 d . . .
H137 H 0.0986 0.4089 0.3516 0.059 Uiso 1 1 calc R . .
C138 C 0.1106(5) 0.41637(15) 0.41770(16) 0.044 Uani 1 1 d . . .
H138 H 0.0262 0.4281 0.4229 0.053 Uiso 1 1 calc R . .
C139 C -0.0879(6) 0.26747(15) 0.57212(18) 0.053 Uani 1 1 d . . .
C140 C 0.0099(6) 0.23795(16) 0.55785(19) 0.056 Uani 1 1 d . . .
H140 H 0.0973 0.2493 0.5539 0.067 Uiso 1 1 calc R . .
C141 C -0.0208(7) 0.19158(17) 0.5494(2) 0.067 Uani 1 1 d . . .
H141 H 0.0455 0.1714 0.5398 0.081 Uiso 1 1 calc R . .
C142 C -0.1468(8) 0.17560(18) 0.5551(3) 0.078 Uani 1 1 d . . .
H142 H -0.1674 0.1442 0.5498 0.094 Uiso 1 1 calc R . .
C143 C -0.2438(8) 0.20443(19) 0.5684(3) 0.076 Uani 1 1 d . . .
H143 H -0.3315 0.1929 0.5716 0.091 Uiso 1 1 calc R . .
C144 C -0.2143(7) 0.25084(18) 0.5772(2) 0.068 Uani 1 1 d . . .
H144 H -0.2815 0.2707 0.5866 0.082 Uiso 1 1 calc R . .
C145 C -0.0755(6) 0.44660(16) 0.75780(17) 0.051 Uani 1 1 d . . .
C146 C -0.1999(7) 0.4326(2) 0.76879(19) 0.062 Uani 1 1 d . . .
H146 H -0.2633 0.4180 0.7462 0.074 Uiso 1 1 calc R . .
C147 C -0.2337(8) 0.4392(3) 0.8118(2) 0.079 Uani 1 1 d . . .
H147 H -0.3195 0.4292 0.8187 0.095 Uiso 1 1 calc R . .
C148 C -0.1414(8) 0.4609(2) 0.8450(2) 0.076 Uani 1 1 d . . .
H148 H -0.1652 0.4668 0.8747 0.091 Uiso 1 1 calc R . .
C149 C -0.0183(8) 0.4733(2) 0.8349(2) 0.068 Uani 1 1 d . . .
H149 H 0.0458 0.4870 0.8576 0.082 Uiso 1 1 calc R . .
C150 C 0.0155(6) 0.46621(19) 0.79179(18) 0.057 Uani 1 1 d . . .
H150 H 0.1031 0.4750 0.7853 0.069 Uiso 1 1 calc R . .
C151 C 0.2509(5) 0.58439(13) 0.64315(14) 0.039 Uani 1 1 d . . .
C152 C 0.2290(5) 0.61922(13) 0.62292(14) 0.038 Uani 1 1 d . . .
H152 H 0.1644 0.6146 0.5994 0.046 Uiso 1 1 calc R . .
C153 C 0.3002(5) 0.66061(13) 0.63667(13) 0.037 Uani 1 1 d . . .
H153 H 0.2834 0.6842 0.6229 0.045 Uiso 1 1 calc R . .
C154 C 0.3964(5) 0.66732(13) 0.67075(13) 0.036 Uani 1 1 d . . .
C155 C 0.4193(5) 0.63276(13) 0.69093(13) 0.036 Uani 1 1 d . . .
H155 H 0.4855 0.6371 0.7139 0.044 Uiso 1 1 calc R . .
C156 C 0.3458(5) 0.59199(13) 0.67759(14) 0.038 Uani 1 1 d . . .
H156 H 0.3603 0.5689 0.6922 0.046 Uiso 1 1 calc R . .
C157 C 0.4867(5) 0.70926(13) 0.68469(13) 0.035 Uani 1 1 d . . .
C158 C 0.5029(5) 0.79002(13) 0.68465(13) 0.036 Uani 1 1 d . . .
C159 C 0.4377(6) 0.82297(16) 0.67036(18) 0.052 Uani 1 1 d . . .
H159 H 0.3472 0.8176 0.6601 0.062 Uiso 1 1 calc R . .
C160 C 0.5068(6) 0.86384(17) 0.6713(2) 0.059 Uani 1 1 d . . .
H160 H 0.4621 0.8865 0.6622 0.070 Uiso 1 1 calc R . .
C161 C 0.6385(6) 0.87196(16) 0.68523(17) 0.053 Uani 1 1 d . . .
H161 H 0.6848 0.8997 0.6846 0.063 Uiso 1 1 calc R . .
C162 C 0.7044(5) 0.83941(14) 0.70025(14) 0.042 Uani 1 1 d . . .
C163 C 0.6330(5) 0.79889(13) 0.70019(13) 0.039 Uani 1 1 d . . .
H163 H 0.6757 0.7769 0.7112 0.047 Uiso 1 1 calc R . .
C164 C 0.8457(5) 0.84530(13) 0.71589(14) 0.041 Uani 1 1 d . . .
C165 C 0.9444(5) 0.86748(14) 0.69728(15) 0.044 Uani 1 1 d . . .
H165 H 0.9210 0.8820 0.6749 0.053 Uiso 1 1 calc R . .
C166 C 1.0744(6) 0.86854(16) 0.71087(16) 0.048 Uani 1 1 d . . .
H166 H 1.1400 0.8842 0.6980 0.058 Uiso 1 1 calc R . .
C167 C 1.1133(5) 0.84726(15) 0.74305(16) 0.045 Uani 1 1 d . . .
H167 H 1.2046 0.8476 0.7515 0.054 Uiso 1 1 calc R . .
C168 C 1.0157(5) 0.82528(13) 0.76271(14) 0.040 Uani 1 1 d . . .
C169 C 0.8847(5) 0.82502(13) 0.74941(13) 0.039 Uani 1 1 d . . .
H169 H 0.8185 0.8107 0.7633 0.046 Uiso 1 1 calc R . .
C170 C 0.9814(5) 0.77939(13) 0.81789(13) 0.040 Uani 1 1 d . . .
C171 C 1.0565(5) 0.76301(14) 0.85267(14) 0.041 Uani 1 1 d . . .
C172 C 1.1903(5) 0.77270(18) 0.86344(15) 0.046 Uani 1 1 d . . .
H172 H 1.2418 0.7907 0.8484 0.055 Uiso 1 1 calc R . .
C173 C 1.2505(6) 0.7563(2) 0.89616(16) 0.053 Uani 1 1 d . . .
H173 H 1.3433 0.7623 0.9027 0.064 Uiso 1 1 calc R . .
C174 C 1.1754(5) 0.73099(16) 0.91954(14) 0.045 Uani 1 1 d . . .
C175 C 1.0412(5) 0.72096(15) 0.90817(15) 0.046 Uani 1 1 d . . .
H175 H 0.9894 0.7033 0.9234 0.055 Uiso 1 1 calc R . .
C176 C 0.9815(5) 0.73637(14) 0.87482(14) 0.043 Uani 1 1 d . . .
H176 H 0.8898 0.7288 0.8670 0.051 Uiso 1 1 calc R . .
C177 C 1.2368(6) 0.71735(17) 0.95814(15) 0.047 Uani 1 1 d . . .
C178 C 1.2317(6) 0.67162(17) 0.95699(16) 0.050 Uani 1 1 d . . .
C179 C 1.1892(7) 0.63648(19) 0.91900(19) 0.071 Uani 1 1 d . . .
H179 H 1.1593 0.6403 0.8913 0.086 Uiso 1 1 calc R . .
C180 C 1.1999(8) 0.5976(2) 0.9304(2) 0.072 Uani 1 1 d . . .
H180 H 1.1781 0.5685 0.9122 0.086 Uiso 1 1 calc R . .
C181 C 1.2511(6) 0.60768(17) 0.97577(17) 0.053 Uani 1 1 d . . .
C182 C 1.2806(6) 0.57635(17) 0.99895(18) 0.053 Uani 1 1 d . A .
C183 C 1.3497(6) 0.58597(16) 1.04027(17) 0.050 Uani 1 1 d . . .
C184 C 1.3804(7) 0.55388(17) 1.06513(18) 0.058 Uani 1 1 d . . .
H184 H 1.3567 0.5226 1.0570 0.070 Uiso 1 1 calc R . .
C185 C 1.4493(7) 0.57649(17) 1.10228(17) 0.056 Uani 1 1 d . . .
H185 H 1.4840 0.5640 1.1247 0.067 Uiso 1 1 calc R . .
C186 C 1.4596(6) 0.62321(15) 1.10114(16) 0.047 Uani 1 1 d . . .
C187 C 1.5163(5) 0.65766(16) 1.13493(15) 0.045 Uani 1 1 d . . .
C188 C 1.5147(5) 0.70357(16) 1.13794(15) 0.044 Uani 1 1 d . . .
C189 C 1.5639(6) 0.73902(16) 1.17523(15) 0.047 Uani 1 1 d . . .
H189 H 1.6074 0.7352 1.2011 0.057 Uiso 1 1 calc R . .
C190 C 1.5363(6) 0.77848(16) 1.16634(16) 0.047 Uani 1 1 d . . .
H190 H 1.5556 0.8075 1.1849 0.057 Uiso 1 1 calc R . .
C191 C 1.4716(5) 0.76792(15) 1.12292(15) 0.042 Uani 1 1 d . . .
C192 C 1.4285(5) 0.79938(15) 1.10120(15) 0.042 Uani 1 1 d . . .
C193 C 1.3714(5) 0.78887(15) 1.05807(15) 0.042 Uani 1 1 d . . .
C194 C 1.3441(5) 0.82173(16) 1.03425(16) 0.046 Uani 1 1 d . . .
H194 H 1.3589 0.8533 1.0444 0.055 Uiso 1 1 calc R . .
C195 C 1.2926(5) 0.79889(17) 0.99417(16) 0.046 Uani 1 1 d . . .
H195 H 1.2643 0.8116 0.9710 0.055 Uiso 1 1 calc R . .
C196 C 1.2890(5) 0.75204(16) 0.99334(15) 0.045 Uani 1 1 d . . .
C197 C 1.2357(6) 0.52767(18) 0.97858(18) 0.057 Uani 1 1 d D . .
C198 C 1.0995(8) 0.5175(3) 0.9638(2) 0.051 Uani 0.72 1 d P A 1
H198 H 1.0410 0.5408 0.9663 0.062 Uiso 0.72 1 calc PR A 1
C199 C 1.0530(10) 0.4734(3) 0.9460(2) 0.059 Uani 0.72 1 d P A 1
H199 H 0.9625 0.4659 0.9363 0.071 Uiso 0.72 1 calc PR A 1
C200 C 1.1483(8) 0.4387(2) 0.9424(2) 0.076 Uani 1 1 d D . .
H200 H 1.1188 0.4078 0.9338 0.091 Uiso 1 1 calc R A 1
C201 C 1.2701(9) 0.4506(2) 0.9508(3) 0.059 Uani 0.72 1 d P A 1
H201 H 1.3326 0.4284 0.9446 0.071 Uiso 0.72 1 calc PR A 1
C202 C 1.3171(8) 0.4953(2) 0.9691(3) 0.052 Uani 0.72 1 d P A 1
H202 H 1.4100 0.5023 0.9747 0.062 Uiso 0.72 1 calc PR A 1
C298 C 1.150(3) 0.5004(12) 1.0063(12) 0.103 Uiso 0.28 1 d PD A 2
H298 H 1.1277 0.5142 1.0353 0.124 Uiso 0.28 1 calc PR A 2
C299 C 1.106(3) 0.4549(12) 0.9870(12) 0.103 Uiso 0.28 1 d PD A 2
H299 H 1.0550 0.4367 1.0018 0.124 Uiso 0.28 1 calc PR A 2
C301 C 1.218(2) 0.4615(12) 0.9211(12) 0.103 Uiso 0.28 1 d PD A 2
H301 H 1.2411 0.4482 0.8921 0.124 Uiso 0.28 1 calc PR A 2
C302 C 1.260(2) 0.5063(12) 0.9405(12) 0.103 Uiso 0.28 1 d PD A 2
H302 H 1.3111 0.5220 0.9234 0.124 Uiso 0.28 1 calc PR A 2
C203 C 1.5901(6) 0.64418(16) 1.17194(16) 0.049 Uani 1 1 d . . .
C204 C 1.7181(8) 0.6349(3) 1.1685(3) 0.089 Uani 1 1 d . . .
H204 H 1.7630 0.6377 1.1431 0.107 Uiso 1 1 calc R . .
C205 C 1.7862(9) 0.6211(3) 1.2017(3) 0.100 Uani 1 1 d . . .
H205 H 1.8772 0.6152 1.1989 0.121 Uiso 1 1 calc R . .
C206 C 1.7232(7) 0.6161(2) 1.23782(19) 0.061 Uani 1 1 d . . .
H206 H 1.7691 0.6059 1.2600 0.073 Uiso 1 1 calc R . .
C207 C 1.5974(8) 0.6254(3) 1.2420(2) 0.075 Uani 1 1 d . . .
H207 H 1.5534 0.6222 1.2675 0.090 Uiso 1 1 calc R . .
C208 C 1.5286(7) 0.6399(2) 1.2093(2) 0.068 Uani 1 1 d . . .
H208 H 1.4386 0.6469 1.2129 0.081 Uiso 1 1 calc R . .
C209 C 1.4418(5) 0.84819(15) 1.12317(14) 0.042 Uani 1 1 d . . .
C210 C 1.5670(5) 0.87060(16) 1.13564(15) 0.045 Uani 1 1 d . . .
H210 H 1.6448 0.8546 1.1307 0.054 Uiso 1 1 calc R . .
C211 C 1.5775(6) 0.91616(16) 1.15530(16) 0.049 Uani 1 1 d . . .
H211 H 1.6624 0.9313 1.1642 0.059 Uiso 1 1 calc R . .
C212 C 1.4648(6) 0.93938(17) 1.16189(18) 0.056 Uani 1 1 d . . .
H212 H 1.4726 0.9706 1.1751 0.067 Uiso 1 1 calc R . .
C213 C 1.3404(6) 0.91782(17) 1.14957(17) 0.050 Uani 1 1 d . . .
H213 H 1.2630 0.9340 1.1543 0.061 Uiso 1 1 calc R . .
C214 C 1.3297(6) 0.87223(17) 1.13025(16) 0.047 Uani 1 1 d . . .
H214 H 1.2443 0.8573 1.1218 0.056 Uiso 1 1 calc R . .
C215 C -0.2380(5) 0.48153(15) 0.60242(16) 0.046 Uani 1 1 d . . .
H215 H -0.1871 0.5038 0.6238 0.055 Uiso 1 1 calc R . .
C216 C -0.3679(6) 0.48879(18) 0.59312(18) 0.052 Uani 1 1 d . . .
H216 H -0.4046 0.5158 0.6073 0.063 Uiso 1 1 calc R . .
C217 C -0.4445(6) 0.4559(2) 0.56258(19) 0.057 Uani 1 1 d . . .
H217 H -0.5351 0.4595 0.5560 0.068 Uiso 1 1 calc R . .
C218 C -0.3849(6) 0.41803(18) 0.54227(19) 0.054 Uani 1 1 d . . .
H218 H -0.4340 0.3952 0.5210 0.065 Uiso 1 1 calc R . .
C219 C -0.2559(6) 0.41334(17) 0.55258(17) 0.049 Uani 1 1 d . . .
H219 H -0.2168 0.3869 0.5380 0.059 Uiso 1 1 calc R . .
C220 C 1.1541(6) 0.72975(18) 1.12600(18) 0.054 Uani 1 1 d . . .
H220 H 1.1785 0.7561 1.1165 0.065 Uiso 1 1 calc R . .
C221 C 1.0955(7) 0.7340(2) 1.1652(2) 0.068 Uani 1 1 d . . .
H221 H 1.0797 0.7628 1.1825 0.082 Uiso 1 1 calc R . .
C222 C 1.0603(10) 0.6966(3) 1.1791(3) 0.100 Uani 1 1 d . . .
H222 H 1.0214 0.6986 1.2065 0.120 Uiso 1 1 calc R . .
C223 C 1.0826(10) 0.6547(3) 1.1519(3) 0.102 Uani 1 1 d . . .
H223 H 1.0572 0.6277 1.1603 0.122 Uiso 1 1 calc R . .
C224 C 1.1412(7) 0.6535(2) 1.1135(2) 0.070 Uani 1 1 d . . .
H224 H 1.1562 0.6251 1.0951 0.084 Uiso 1 1 calc R . .
O5 O 0.5324(7) 0.9808(2) 0.6891(2) 0.106 Uiso 1 1 d . . .
C225 C 0.6667(9) 0.9980(3) 0.6831(3) 0.096 Uiso 1 1 d . . .
H22A H 0.7326 0.9864 0.7008 0.115 Uiso 1 1 calc R . .
H22B H 0.6751 1.0312 0.6916 0.115 Uiso 1 1 calc R . .
C226 C 0.6882(14) 0.9803(5) 0.6323(5) 0.155 Uiso 1 1 d . . .
H22C H 0.7775 0.9905 0.6257 0.232 Uiso 1 1 calc R . .
H22D H 0.6217 0.9919 0.6154 0.232 Uiso 1 1 calc R . .
H22E H 0.6785 0.9474 0.6245 0.232 Uiso 1 1 calc R . .
C227 C 0.4923(8) 0.9870(3) 0.7331(3) 0.081 Uiso 1 1 d . . .
H22F H 0.5590 0.9748 0.7499 0.097 Uiso 1 1 calc R . .
H22G H 0.4928 1.0196 0.7463 0.097 Uiso 1 1 calc R . .
C228 C 0.3667(9) 0.9670(3) 0.7378(3) 0.099 Uiso 1 1 d . . .
H22H H 0.3477 0.9728 0.7689 0.149 Uiso 1 1 calc R . .
H22I H 0.3653 0.9347 0.7255 0.149 Uiso 1 1 calc R . .
H22J H 0.2992 0.9797 0.7222 0.149 Uiso 1 1 calc R . .
O6 O 0.2901(10) 0.8222(3) 0.5673(3) 0.156 Uiso 1 1 d D . .
C229 C 0.3048(14) 0.8678(5) 0.5680(5) 0.147 Uiso 1 1 d D . .
H22K H 0.2953 0.8715 0.5377 0.176 Uiso 1 1 calc R . .
H22L H 0.3955 0.8798 0.5796 0.176 Uiso 1 1 calc R . .
C230 C 0.2079(17) 0.8940(6) 0.5947(6) 0.182 Uiso 1 1 d D . .
H23A H 0.2233 0.9256 0.5941 0.273 Uiso 1 1 calc R . .
H23B H 0.2178 0.8910 0.6249 0.273 Uiso 1 1 calc R . .
H23C H 0.1178 0.8830 0.5829 0.273 Uiso 1 1 calc R . .
C231 C 0.3789(14) 0.7901(4) 0.5446(5) 0.145 Uiso 1 1 d D . .
H23D H 0.3771 0.7921 0.5136 0.174 Uiso 1 1 calc R . .
H23E H 0.4699 0.8004 0.5569 0.174 Uiso 1 1 calc R . .
C232 C 0.3591(15) 0.7430(4) 0.5445(5) 0.158 Uiso 1 1 d D . .
H23F H 0.4279 0.7265 0.5277 0.238 Uiso 1 1 calc R . .
H23G H 0.2713 0.7311 0.5312 0.238 Uiso 1 1 calc R . .
H23H H 0.3649 0.7396 0.5747 0.238 Uiso 1 1 calc R . .
O7 O 0.5267(6) 0.5374(2) 0.7795(2) 0.096 Uiso 1 1 d D . .
C233 C 0.6556(8) 0.5362(3) 0.7650(3) 0.083 Uiso 1 1 d D . .
H23I H 0.6764 0.5047 0.7536 0.099 Uiso 1 1 calc R . .
H23J H 0.7193 0.5500 0.7897 0.099 Uiso 1 1 calc R . .
C234 C 0.6697(8) 0.5616(3) 0.7287(3) 0.086 Uiso 1 1 d D . .
H23K H 0.7607 0.5606 0.7187 0.130 Uiso 1 1 calc R . .
H23L H 0.6501 0.5929 0.7401 0.130 Uiso 1 1 calc R . .
H23M H 0.6072 0.5476 0.7041 0.130 Uiso 1 1 calc R . .
C235 C 0.4989(10) 0.5116(4) 0.8098(4) 0.110 Uiso 1 1 d D . .
H23N H 0.5713 0.5178 0.8328 0.132 Uiso 1 1 calc R . .
H23O H 0.4968 0.4795 0.7948 0.132 Uiso 1 1 calc R . .
C236 C 0.3733(11) 0.5207(4) 0.8302(4) 0.118 Uiso 1 1 d D . .
H23P H 0.3584 0.5018 0.8509 0.178 Uiso 1 1 calc R . .
H23Q H 0.3009 0.5141 0.8076 0.178 Uiso 1 1 calc R . .
H23R H 0.3755 0.5523 0.8458 0.178 Uiso 1 1 calc R . .
O8 O 0.6919(15) 0.6717(5) 0.9168(6) 0.121 Uiso 0.50 1 d PD B 1
C237 C 0.668(2) 0.6249(6) 0.9152(9) 0.121 Uiso 0.50 1 d PD B 1
H23S H 0.5878 0.6127 0.8961 0.146 Uiso 0.50 1 calc PR B 1
H23T H 0.6512 0.6209 0.9449 0.146 Uiso 0.50 1 calc PR B 1
C238 C 0.782(2) 0.6004(7) 0.8982(8) 0.121 Uiso 0.50 1 d PD B 1
H23U H 0.7627 0.5684 0.8963 0.182 Uiso 0.50 1 calc PR B 1
H23V H 0.8603 0.6115 0.9178 0.182 Uiso 0.50 1 calc PR B 1
H23W H 0.7996 0.6048 0.8690 0.182 Uiso 0.50 1 calc PR B 1
C239 C 0.600(2) 0.7048(6) 0.9341(10) 0.121 Uiso 0.50 1 d PD B 1
H23Y H 0.5117 0.6932 0.9200 0.146 Uiso 0.50 1 calc PR B 1
H23Z H 0.5940 0.7056 0.9656 0.146 Uiso 0.50 1 calc PR B 1
C240 C 0.620(2) 0.7506(5) 0.9308(8) 0.121 Uiso 0.50 1 d PD B 1
H24A H 0.5422 0.7668 0.9416 0.182 Uiso 0.50 1 calc PR B 1
H24B H 0.6309 0.7513 0.9001 0.182 Uiso 0.50 1 calc PR B 1
H24C H 0.6993 0.7649 0.9484 0.182 Uiso 0.50 1 calc PR B 1
O9 O 0.6405(13) 0.7306(4) 0.9377(5) 0.104 Uiso 0.50 1 d PD C 2
C241 C 0.601(2) 0.7683(4) 0.9646(5) 0.104 Uiso 0.50 1 d PD C 2
H24D H 0.6589 0.7760 0.9916 0.125 Uiso 0.50 1 calc PR C 2
H24E H 0.5090 0.7623 0.9730 0.125 Uiso 0.50 1 calc PR C 2
C242 C 0.605(2) 0.8093(5) 0.9433(6) 0.104 Uiso 0.50 1 d PD C 2
H24F H 0.5716 0.8351 0.9637 0.156 Uiso 0.50 1 calc PR C 2
H24G H 0.5486 0.8018 0.9162 0.156 Uiso 0.50 1 calc PR C 2
H24H H 0.6964 0.8167 0.9365 0.156 Uiso 0.50 1 calc PR C 2
C243 C 0.5790(18) 0.6887(5) 0.9350(8) 0.104 Uiso 0.50 1 d PD C 2
H24I H 0.4982 0.6845 0.9154 0.125 Uiso 0.50 1 calc PR C 2
H24J H 0.5510 0.6866 0.9643 0.125 Uiso 0.50 1 calc PR C 2
C244 C 0.667(2) 0.6527(5) 0.9181(8) 0.104 Uiso 0.50 1 d PD C 2
H24K H 0.6210 0.6236 0.9175 0.156 Uiso 0.50 1 calc PR C 2
H24L H 0.7478 0.6569 0.9373 0.156 Uiso 0.50 1 calc PR C 2
H24M H 0.6915 0.6537 0.8885 0.156 Uiso 0.50 1 calc PR C 2

loop_
_atom_site_aniso_label
_atom_site_aniso_U_11
_atom_site_aniso_U_22
_atom_site_aniso_U_33
_atom_site_aniso_U_23
_atom_site_aniso_U_13
_atom_site_aniso_U_12
Zn1 0.048 0.026 0.029 -0.005 0.004 0.003
Zn2 0.064 0.036 0.040 0.007 -0.001 0.006
Zn3 0.047 0.025 0.034 -0.008 0.004 0.002
Zn4 0.059 0.036 0.036 0.001 0.002 0.008
O1 0.044 0.031 0.040 -0.002 0.000 0.001
O2 0.046 0.037 0.039 -0.001 0.000 0.006
O3 0.045 0.027 0.037 -0.003 -0.001 0.001
O4 0.044 0.034 0.040 0.000 -0.001 0.005
N1 0.041 0.031 0.029 -0.004 0.003 0.002
N2 0.055 0.030 0.031 -0.002 0.002 0.007
N3 0.058 0.025 0.032 -0.005 0.005 0.000
N4 0.046 0.027 0.029 -0.005 0.001 0.005
N5 0.050 0.032 0.036 0.003 0.001 0.001
N6 0.049 0.026 0.035 -0.007 -0.001 0.004
N7 0.050 0.034 0.034 -0.003 -0.001 0.003
N8 0.056 0.038 0.033 0.004 0.003 0.006
N9 0.067 0.040 0.036 0.007 0.000 0.010
N10 0.059 0.039 0.041 0.006 0.002 0.007
N11 0.070 0.035 0.040 0.007 0.002 0.006
N12 0.064 0.046 0.048 0.010 0.004 0.005
N13 0.045 0.028 0.035 -0.009 0.003 0.005
N14 0.059 0.025 0.041 -0.011 0.007 0.000
N15 0.049 0.030 0.041 -0.004 0.006 0.005
N16 0.046 0.028 0.036 -0.005 0.003 0.002
N17 0.049 0.034 0.037 0.001 0.004 0.003
N18 0.047 0.025 0.032 -0.007 0.000 0.003
N19 0.051 0.033 0.038 -0.005 -0.002 0.005
N20 0.063 0.038 0.041 -0.004 0.006 0.012
N21 0.065 0.037 0.040 0.004 0.003 0.013
N22 0.055 0.036 0.034 0.005 0.002 0.011
N23 0.057 0.038 0.035 0.004 0.002 0.007
N24 0.057 0.043 0.044 0.002 0.003 0.008
C1 0.038 0.029 0.034 -0.007 0.001 0.004
C2 0.046 0.028 0.032 -0.007 -0.001 0.003
C3 0.055 0.031 0.033 -0.011 0.002 0.006
C4 0.063 0.037 0.028 -0.006 0.006 0.004
C5 0.049 0.036 0.031 -0.002 0.004 0.007
C6 0.053 0.034 0.033 -0.002 0.004 0.006
C7 0.050 0.033 0.034 0.002 0.002 0.006
C8 0.057 0.036 0.036 0.004 0.003 0.005
C9 0.054 0.032 0.040 0.002 0.003 0.005
C10 0.052 0.032 0.036 0.001 0.007 0.003
C11 0.049 0.026 0.038 -0.001 0.006 0.001
C12 0.050 0.030 0.036 -0.006 0.004 0.003
C13 0.058 0.030 0.036 -0.009 0.006 0.000
C14 0.056 0.029 0.032 -0.007 -0.001 0.004
C15 0.049 0.028 0.034 -0.006 0.002 0.002
C16 0.047 0.029 0.029 -0.003 0.004 0.006
C17 0.052 0.026 0.031 -0.003 0.002 0.007
C18 0.052 0.029 0.030 -0.004 0.004 0.004
C19 0.050 0.029 0.035 -0.004 0.008 0.003
C20 0.043 0.026 0.032 -0.005 0.000 0.006
C21 0.050 0.027 0.027 -0.006 0.002 0.000
C22 0.050 0.032 0.038 -0.002 0.000 0.006
C23 0.058 0.037 0.034 0.000 -0.005 0.003
C24 0.063 0.038 0.031 -0.007 0.006 0.003
C25 0.056 0.048 0.041 -0.005 0.009 0.013
C26 0.055 0.040 0.032 -0.001 0.006 0.011
C27 0.057 0.028 0.038 -0.002 0.006 0.002
C28 0.064 0.033 0.042 0.001 0.009 0.004
C29 0.069 0.033 0.046 -0.001 0.008 0.008
C30 0.076 0.029 0.047 -0.001 0.004 -0.004
C31 0.071 0.037 0.044 0.000 0.011 -0.005
C32 0.060 0.034 0.046 -0.002 0.007 0.003
C33 0.064 0.034 0.035 0.000 0.006 0.002
C34 0.068 0.053 0.041 0.004 0.007 0.000
C35 0.082 0.063 0.048 0.005 0.021 0.004
C36 0.098 0.062 0.040 0.004 0.017 -0.004
C37 0.089 0.077 0.038 0.003 -0.002 -0.008
C38 0.070 0.062 0.039 0.006 0.001 0.000
C39 0.044 0.027 0.032 -0.008 0.002 0.002
C40 0.048 0.028 0.035 -0.002 0.002 0.003
C41 0.042 0.032 0.030 -0.006 0.000 0.001
C42 0.043 0.030 0.028 -0.007 0.002 0.003
C43 0.047 0.024 0.033 -0.005 -0.001 0.004
C44 0.041 0.031 0.036 -0.004 -0.003 0.001
C45 0.051 0.028 0.027 -0.005 0.003 0.003
C46 0.049 0.028 0.030 -0.008 0.000 0.004
C47 0.051 0.026 0.026 -0.007 0.000 0.005
C48 0.050 0.029 0.025 -0.007 0.001 0.001
C49 0.060 0.029 0.033 -0.001 0.001 0.000
C50 0.060 0.032 0.041 0.001 -0.002 0.006
C51 0.056 0.035 0.034 -0.003 -0.003 0.006
C52 0.057 0.025 0.031 -0.012 0.004 0.003
C53 0.053 0.028 0.028 -0.007 0.003 0.003
C54 0.057 0.026 0.029 -0.008 0.004 0.002
C55 0.051 0.035 0.035 -0.004 0.000 0.000
C56 0.055 0.036 0.036 -0.002 0.006 -0.003
C57 0.055 0.032 0.030 -0.002 0.002 0.002
C58 0.054 0.027 0.030 -0.009 0.002 0.005
C59 0.053 0.032 0.028 -0.008 0.000 0.007
C60 0.057 0.027 0.038 -0.006 0.000 0.003
C61 0.063 0.033 0.037 0.002 0.002 0.005
C62 0.061 0.035 0.032 -0.003 -0.002 0.007
C63 0.052 0.049 0.035 0.000 -0.002 0.004
C64 0.052 0.041 0.031 0.001 0.006 0.004
C65 0.054 0.039 0.039 0.005 -0.002 0.006
C66 0.062 0.038 0.036 0.004 0.004 0.008
C67 0.063 0.038 0.036 0.006 -0.001 0.003
C68 0.061 0.039 0.037 0.005 0.000 0.004
C69 0.057 0.039 0.036 0.004 0.003 0.008
C70 0.059 0.036 0.037 0.006 0.001 0.005
C71 0.060 0.041 0.037 0.007 0.002 0.007
C72 0.072 0.043 0.040 0.006 0.000 0.012
C73 0.078 0.045 0.038 0.006 -0.006 0.010
C74 0.068 0.043 0.038 0.010 0.004 0.012
C75 0.062 0.041 0.041 0.010 0.005 0.009
C76 0.055 0.047 0.039 0.012 0.007 0.014
C77 0.074 0.044 0.041 0.009 0.007 0.017
C78 0.074 0.038 0.048 0.011 0.009 0.014
C79 0.063 0.041 0.041 0.007 0.010 0.011
C80 0.060 0.035 0.048 0.003 0.011 0.009
C81 0.068 0.036 0.042 0.000 0.000 0.005
C82 0.075 0.037 0.050 0.003 -0.007 0.006
C83 0.074 0.041 0.045 -0.003 -0.007 0.006
C84 0.058 0.037 0.041 0.000 0.002 0.007
C85 0.061 0.038 0.032 0.005 0.001 0.009
C86 0.055 0.048 0.039 0.011 0.003 0.007
C87 0.063 0.047 0.041 0.006 -0.008 0.001
C88 0.081 0.041 0.045 0.003 -0.007 0.015
C89 0.065 0.051 0.047 0.005 -0.004 0.016
C90 0.057 0.049 0.038 0.008 -0.006 0.010
C91 0.073 0.042 0.038 0.008 0.000 0.014
C92 0.062 0.058 0.046 0.013 0.006 0.015
C93 0.071 0.058 0.042 0.013 0.004 0.015
C94 0.068 0.064 0.044 0.015 0.003 0.021
C95 0.075 0.092 0.061 0.027 0.003 0.023
C96 0.065 0.073 0.050 0.020 0.004 0.011
C97 0.077 0.038 0.046 0.007 0.003 0.010
C98 0.094 0.045 0.080 0.005 0.025 0.009
C99 0.115 0.043 0.089 -0.007 0.032 0.012
C100 0.126 0.039 0.072 0.004 0.006 -0.002
C101 0.111 0.055 0.066 0.006 0.016 -0.010
C102 0.087 0.047 0.047 0.000 0.009 0.001
C103 0.061 0.035 0.043 0.007 0.003 0.007
C104 0.066 0.045 0.064 0.021 0.012 0.018
C105 0.058 0.057 0.060 0.021 -0.002 0.009
C106 0.060 0.055 0.054 0.012 -0.010 -0.004
C107 0.057 0.040 0.044 0.000 -0.005 0.000
C108 0.075 0.047 0.056 0.010 0.014 0.008
C109 0.098 0.057 0.067 0.024 0.027 0.015
C110 0.108 0.079 0.069 0.026 0.041 0.023
C111 0.091 0.055 0.066 0.005 0.018 0.016
C112 0.083 0.048 0.054 0.011 0.011 0.011
C113 0.042 0.025 0.036 -0.008 0.002 0.004
C114 0.045 0.025 0.034 -0.009 0.000 0.004
C115 0.052 0.028 0.036 -0.006 0.004 0.003
C116 0.052 0.032 0.031 -0.006 0.004 0.003
C117 0.050 0.027 0.034 -0.006 0.002 0.006
C118 0.042 0.030 0.037 -0.010 0.001 0.004
C119 0.046 0.030 0.041 -0.011 0.004 0.001
C120 0.062 0.031 0.038 -0.013 0.004 0.001
C121 0.057 0.031 0.048 -0.014 0.008 -0.002
C122 0.051 0.028 0.051 -0.009 0.009 0.000
C123 0.057 0.026 0.053 -0.005 0.010 0.000
C124 0.051 0.031 0.050 0.000 0.009 0.004
C125 0.063 0.034 0.051 0.002 0.003 0.004
C126 0.058 0.040 0.050 0.006 0.002 0.002
C127 0.047 0.036 0.040 0.001 0.002 0.006
C128 0.047 0.035 0.038 -0.002 0.004 0.003
C129 0.045 0.036 0.038 -0.004 0.003 0.006
C130 0.059 0.037 0.037 -0.010 0.008 0.007
C131 0.051 0.030 0.039 -0.012 0.006 0.003
C132 0.046 0.029 0.036 -0.010 0.002 0.004
C133 0.050 0.026 0.034 -0.008 0.002 0.002
C134 0.051 0.040 0.034 -0.001 0.005 0.011
C135 0.059 0.044 0.038 -0.006 0.009 0.014
C136 0.058 0.038 0.034 -0.006 0.006 0.005
C137 0.061 0.041 0.038 -0.005 -0.004 0.002
C138 0.047 0.036 0.042 -0.006 0.001 0.005
C139 0.069 0.028 0.054 -0.005 0.013 0.000
C140 0.068 0.034 0.058 -0.002 0.010 0.002
C141 0.089 0.033 0.074 -0.002 0.021 0.009
C142 0.099 0.032 0.094 -0.008 0.037 -0.006
C143 0.080 0.040 0.094 -0.012 0.031 -0.009
C144 0.066 0.036 0.090 -0.011 0.026 -0.001
C145 0.068 0.040 0.040 0.002 0.007 0.008
C146 0.069 0.069 0.046 0.011 0.007 -0.002
C147 0.083 0.102 0.053 0.020 0.015 0.008
C148 0.106 0.079 0.040 0.005 0.016 0.011
C149 0.092 0.060 0.044 -0.001 0.001 -0.003
C150 0.066 0.054 0.044 -0.002 0.006 0.001
C151 0.048 0.026 0.036 -0.011 0.005 0.002
C152 0.041 0.032 0.034 -0.008 0.000 0.003
C153 0.049 0.026 0.030 -0.006 0.003 0.004
C154 0.046 0.027 0.029 -0.007 0.004 0.001
C155 0.042 0.032 0.029 -0.004 0.001 0.002
C156 0.052 0.027 0.031 -0.005 0.003 0.001
C157 0.046 0.026 0.029 -0.005 0.005 0.005
C158 0.045 0.027 0.030 -0.006 -0.004 0.002
C159 0.063 0.034 0.054 0.003 -0.013 0.002
C160 0.071 0.037 0.065 0.011 -0.020 0.002
C161 0.072 0.035 0.050 0.010 -0.009 -0.003
C162 0.060 0.029 0.030 -0.004 -0.004 0.000
C163 0.061 0.026 0.025 -0.006 0.000 0.008
C164 0.059 0.026 0.032 -0.008 0.003 0.003
C165 0.061 0.032 0.033 -0.001 -0.002 -0.002
C166 0.062 0.039 0.039 0.003 0.007 -0.007
C167 0.048 0.040 0.040 -0.005 0.001 0.000
C168 0.056 0.025 0.031 -0.008 0.000 0.003
C169 0.052 0.027 0.030 -0.006 0.003 0.000
C170 0.054 0.028 0.030 -0.009 0.000 0.009
C171 0.051 0.034 0.030 -0.010 0.002 0.009
C172 0.049 0.057 0.030 0.001 0.004 0.012
C173 0.050 0.071 0.036 0.003 0.002 0.015
C174 0.059 0.042 0.030 -0.005 -0.002 0.014
C175 0.060 0.033 0.037 -0.004 0.002 0.007
C176 0.056 0.030 0.036 -0.007 0.000 0.005
C177 0.059 0.049 0.031 0.001 0.001 0.017
C178 0.062 0.046 0.037 -0.006 -0.005 0.016
C179 0.107 0.049 0.047 -0.015 -0.023 0.031
C180 0.102 0.049 0.054 -0.012 -0.015 0.020
C181 0.065 0.041 0.045 -0.010 0.001 0.013
C182 0.063 0.039 0.049 -0.005 0.006 0.009
C183 0.064 0.039 0.044 0.002 0.011 0.010
C184 0.093 0.035 0.046 0.005 0.017 0.010
C185 0.090 0.039 0.041 0.009 0.015 0.016
C186 0.064 0.036 0.041 0.007 0.015 0.011
C187 0.059 0.041 0.035 0.008 0.008 0.012
C188 0.056 0.042 0.035 0.007 0.006 0.010
C189 0.067 0.040 0.033 0.005 -0.003 0.008
C190 0.061 0.041 0.038 0.003 -0.005 0.009
C191 0.054 0.037 0.034 0.004 -0.001 0.007
C192 0.055 0.038 0.033 0.004 0.004 0.007
C193 0.049 0.041 0.036 0.007 0.001 0.008
C194 0.055 0.043 0.039 0.007 -0.002 0.004
C195 0.054 0.048 0.036 0.009 0.003 0.007
C196 0.053 0.045 0.035 0.004 0.006 0.010
C197 0.068 0.046 0.048 -0.007 0.008 0.006
C198 0.063 0.055 0.034 0.003 0.007 0.014
C199 0.083 0.057 0.034 0.006 0.005 -0.001
C200 0.108 0.048 0.060 -0.009 0.023 -0.004
C201 0.063 0.038 0.069 -0.005 0.021 0.003
C202 0.060 0.033 0.056 -0.006 0.009 0.005
C203 0.069 0.040 0.040 0.010 0.005 0.014
C204 0.078 0.134 0.086 0.073 0.029 0.048
C205 0.085 0.148 0.101 0.081 0.024 0.047
C206 0.081 0.058 0.050 0.020 -0.001 0.019
C207 0.094 0.095 0.045 0.023 0.021 0.042
C208 0.070 0.090 0.049 0.021 0.010 0.029
C209 0.054 0.039 0.032 0.007 -0.003 0.009
C210 0.056 0.042 0.039 0.009 0.002 0.008
C211 0.064 0.040 0.043 0.009 -0.007 0.003
C212 0.082 0.036 0.047 0.005 -0.002 0.009
C213 0.063 0.045 0.043 0.007 -0.002 0.013
C214 0.055 0.046 0.039 0.005 -0.002 0.010
C215 0.055 0.036 0.042 0.000 0.001 0.004
C216 0.057 0.047 0.053 0.011 0.000 0.010
C217 0.054 0.064 0.054 0.018 -0.004 0.005
C218 0.055 0.049 0.054 0.005 -0.005 -0.007
C219 0.052 0.044 0.046 -0.001 -0.002 -0.005
C220 0.071 0.045 0.046 0.005 0.006 0.012
C221 0.094 0.057 0.053 0.004 0.019 0.028
C222 0.150 0.088 0.079 0.035 0.067 0.049
C223 0.141 0.065 0.117 0.042 0.078 0.038
C224 0.077 0.048 0.087 0.015 0.035 0.016

loop_
_atom_type_symbol
_atom_type_description
_atom_type_scat_dispersion_real
_atom_type_scat_dispersion_imag
_atom_type_scat_source
C C 0.0033 0.0016 'International Tables Vol C Tables 4.2.6.8 and 6.1.1.4'
H H 0.0000 0.0000 'International Tables Vol C Tables 4.2.6.8 and 6.1.1.4'
N N 0.0061 0.0033 'International Tables Vol C Tables 4.2.6.8 and 6.1.1.4'
O O 0.0106 0.0060 'International Tables Vol C Tables 4.2.6.8 and 6.1.1.4'
Zn Zn 0.2900 1.4450 'International Tables Vol C Tables 4.2.6.8 and 6.1.1.4'

loop_
_geom_angle_atom_site_label_1
_geom_angle_atom_site_label_2
_geom_angle_atom_site_label_3
_geom_angle
N3 Zn1 N4 89.24(14)
N3 Zn1 N1 161.75(17)
N4 Zn1 N1 88.13(14)
N3 Zn1 N2 87.88(14)
N4 Zn1 N2 160.04(16)
N1 Zn1 N2 88.45(14)
N3 Zn1 N5 95.57(16)
N4 Zn1 N5 102.63(15)
N1 Zn1 N5 102.63(15)
N2 Zn1 N5 97.31(16)
N8 Zn2 N10 160.17(18)
N8 Zn2 N11 88.31(16)
N10 Zn2 N11 88.15(16)
N8 Zn2 N9 88.47(16)
N10 Zn2 N9 89.01(17)
N11 Zn2 N9 162.32(19)
N8 Zn2 N12 105.85(17)
N10 Zn2 N12 93.54(17)
N11 Zn2 N12 112.21(19)
N9 Zn2 N12 85.38(18)
N16 Zn3 N14 161.70(18)
N16 Zn3 N13 88.36(15)
N14 Zn3 N13 88.88(15)
N16 Zn3 N15 87.64(15)
N14 Zn3 N15 88.39(15)
N13 Zn3 N15 158.73(16)
N16 Zn3 N17 101.38(15)
N14 Zn3 N17 96.86(17)
N13 Zn3 N17 103.45(15)
N15 Zn3 N17 97.83(16)
N23 Zn4 N20 88.61(16)
N23 Zn4 N21 160.36(18)
N20 Zn4 N21 87.68(17)
N23 Zn4 N22 88.03(16)
N20 Zn4 N22 161.76(18)
N21 Zn4 N22 89.49(16)
N23 Zn4 N24 106.62(16)
N20 Zn4 N24 111.58(18)
N21 Zn4 N24 92.67(17)
N22 Zn4 N24 86.54(17)
C5 N1 C2 106.9(3)
C5 N1 Zn1 125.5(3)
C2 N1 Zn1 126.5(3)
C7 N2 C10 106.1(4)
C7 N2 Zn1 126.3(3)
C10 N2 Zn1 127.4(3)
C12 N3 C15 106.7(3)
C12 N3 Zn1 126.1(3)
C15 N3 Zn1 124.0(3)
C20 N4 C17 106.6(4)
C20 N4 Zn1 128.1(3)
C17 N4 Zn1 125.2(3)
C103 N5 C107 117.3(5)
C103 N5 Zn1 121.9(3)
C107 N5 Zn1 120.7(3)
C45 N6 C46 125.3(4)
C58 N7 C54 128.3(4)
C69 N8 C66 106.5(4)
C69 N8 Zn2 125.1(3)
C66 N8 Zn2 127.8(3)
C71 N9 C74 106.7(4)
C71 N9 Zn2 125.0(3)
C74 N9 Zn2 125.4(3)
C79 N10 C76 106.9(4)
C79 N10 Zn2 126.0(4)
C76 N10 Zn2 126.2(3)
C84 N11 C81 106.5(4)
C84 N11 Zn2 127.5(3)
C81 N11 Zn2 125.8(3)
C108 N12 C112 116.6(5)
C108 N12 Zn2 118.8(4)
C112 N12 Zn2 118.8(4)
C114 N13 C117 106.2(4)
C114 N13 Zn3 128.1(3)
C117 N13 Zn3 125.7(3)
C119 N14 C122 107.0(4)
C119 N14 Zn3 124.3(3)
C122 N14 Zn3 125.4(3)
C127 N15 C124 106.4(4)
C127 N15 Zn3 127.3(3)
C124 N15 Zn3 126.3(3)
C129 N16 C132 106.2(3)
C129 N16 Zn3 126.5(3)
C132 N16 Zn3 125.9(3)
C215 N17 C219 116.9(5)
C215 N17 Zn3 122.0(3)
C219 N17 Zn3 120.9(3)
C157 N18 C158 126.2(4)
C170 N19 C168 128.1(4)
C181 N20 C178 106.2(4)
C181 N20 Zn4 126.8(4)
C178 N20 Zn4 127.0(3)
C183 N21 C186 107.6(4)
C183 N21 Zn4 125.7(4)
C186 N21 Zn4 124.2(3)
C188 N22 C191 106.7(4)
C188 N22 Zn4 125.4(3)
C191 N22 Zn4 125.6(3)
C196 N23 C193 106.1(4)
C196 N23 Zn4 127.6(3)
C193 N23 Zn4 126.0(3)
C224 N24 C220 117.9(5)
C224 N24 Zn4 119.5(4)
C220 N24 Zn4 118.7(4)
C2 C1 C20 124.6(4)
C2 C1 C39 116.8(4)
C20 C1 C39 118.4(4)
N1 C2 C1 125.9(4)
N1 C2 C3 109.7(4)
C1 C2 C3 124.4(4)
C4 C3 C2 106.8(4)
C3 C4 C5 107.7(4)
N1 C5 C6 125.9(4)
N1 C5 C4 108.7(4)
C6 C5 C4 125.3(4)
C5 C6 C7 125.2(4)
C5 C6 C33 116.8(4)
C7 C6 C33 118.0(4)
N2 C7 C6 125.2(4)
N2 C7 C8 109.8(4)
C6 C7 C8 125.0(4)
C9 C8 C7 107.3(4)
C8 C9 C10 106.7(4)
N2 C10 C11 124.8(4)
N2 C10 C9 110.1(4)
C11 C10 C9 125.1(4)
C12 C11 C10 124.9(4)
C12 C11 C27 116.4(4)
C10 C11 C27 118.7(4)
N3 C12 C11 125.8(4)
N3 C12 C13 109.4(4)
C11 C12 C13 124.7(4)
C14 C13 C12 107.2(4)
C13 C14 C15 106.7(4)
N3 C15 C16 125.2(4)
N3 C15 C14 109.9(4)
C16 C15 C14 124.8(4)
C17 C16 C15 125.2(4)
C17 C16 C21 118.7(4)
C15 C16 C21 116.0(3)
N4 C17 C16 126.2(4)
N4 C17 C18 109.7(3)
C16 C17 C18 124.1(4)
C19 C18 C17 107.3(4)
C18 C19 C20 106.3(4)
N4 C20 C1 125.3(4)
N4 C20 C19 110.1(3)
C1 C20 C19 124.6(4)
C26 C21 C22 118.8(4)
C26 C21 C16 119.8(4)
C22 C21 C16 121.3(4)
C23 C22 C21 120.5(5)
C24 C23 C22 120.0(4)
C25 C24 C23 119.8(4)
C24 C25 C26 120.4(5)
C21 C26 C25 120.5(5)
C32 C27 C28 119.1(4)
C32 C27 C11 121.9(4)
C28 C27 C11 118.9(5)
C27 C28 C29 120.0(5)
C30 C29 C28 120.4(5)
C29 C30 C31 119.7(4)
C30 C31 C32 120.5(5)
C27 C32 C31 120.2(5)
C34 C33 C38 118.5(5)
C34 C33 C6 121.4(5)
C38 C33 C6 120.1(5)
C33 C34 C35 121.6(6)
C36 C35 C34 119.6(6)
C35 C36 C37 120.0(5)
C36 C37 C38 119.5(6)
C33 C38 C37 120.7(6)
C40 C39 C44 119.1(4)
C40 C39 C1 119.6(4)
C44 C39 C1 121.3(4)
C41 C40 C39 121.0(4)
C40 C41 C42 120.1(4)
C43 C42 C41 119.2(4)
C43 C42 C45 122.8(4)
C41 C42 C45 117.8(4)
C44 C43 C42 120.4(4)
C43 C44 C39 120.2(4)
O1 C45 N6 125.4(4)
O1 C45 C42 120.2(4)
N6 C45 C42 114.4(4)
C47 C46 C51 119.7(4)
C47 C46 N6 123.2(4)
C51 C46 N6 117.1(4)
C46 C47 C48 122.1(4)
C47 C48 C49 117.7(4)
C47 C48 C52 118.4(4)
C49 C48 C52 123.9(4)
C50 C49 C48 120.5(4)
C49 C50 C51 122.1(5)
C50 C51 C46 117.9(5)
C57 C52 C53 118.8(5)
C57 C52 C48 123.1(4)
C53 C52 C48 118.0(4)
C54 C53 C52 121.0(4)
C53 C54 C55 119.8(4)
C53 C54 N7 123.0(4)
C55 C54 N7 117.2(5)
C56 C55 C54 119.1(5)
C57 C56 C55 121.3(5)
C56 C57 C52 120.0(4)
O2 C58 N7 123.3(4)
O2 C58 C59 121.6(4)
N7 C58 C59 115.1(4)
C64 C59 C60 119.1(4)
C64 C59 C58 124.5(4)
C60 C59 C58 116.3(5)
C61 C60 C59 119.8(5)
C62 C61 C60 120.9(5)
C63 C62 C61 118.5(5)
C63 C62 C65 120.4(5)
C61 C62 C65 121.0(5)
C62 C63 C64 120.9(5)
C59 C64 C63 120.7(5)
C66 C65 C84 124.3(5)
C66 C65 C62 117.3(4)
C84 C65 C62 118.3(4)
N8 C66 C65 125.7(4)
N8 C66 C67 108.9(4)
C65 C66 C67 125.2(5)
C68 C67 C66 108.0(4)
C67 C68 C69 106.6(4)
N8 C69 C70 125.8(4)
N8 C69 C68 109.9(4)
C70 C69 C68 124.2(4)
C71 C70 C69 125.4(4)
C71 C70 C85 118.0(4)
C69 C70 C85 116.6(4)
N9 C71 C70 124.6(4)
N9 C71 C72 109.2(4)
C70 C71 C72 126.2(4)
C73 C72 C71 107.3(5)
C72 C73 C74 107.0(5)
N9 C74 C75 125.0(5)
N9 C74 C73 109.8(4)
C75 C74 C73 125.1(5)
C74 C75 C76 125.9(5)
C74 C75 C91 117.6(5)
C76 C75 C91 116.4(4)
N10 C76 C75 126.0(4)
N10 C76 C77 109.5(5)
C75 C76 C77 124.3(5)
C78 C77 C76 107.2(5)
C77 C78 C79 106.9(5)
N10 C79 C80 125.7(5)
N10 C79 C78 109.4(5)
C80 C79 C78 124.9(5)
C79 C80 C81 125.5(5)
C79 C80 C97 116.5(5)
C81 C80 C97 117.9(5)
N11 C81 C80 124.7(5)
N11 C81 C82 109.5(4)
C80 C81 C82 125.7(5)
C83 C82 C81 107.8(5)
C82 C83 C84 106.2(5)
N11 C84 C65 125.9(4)
N11 C84 C83 110.0(4)
C65 C84 C83 124.1(5)
C86 C85 C90 118.9(5)
C86 C85 C70 122.2(5)
C90 C85 C70 118.9(5)
C87 C86 C85 120.6(5)
C86 C87 C88 119.8(5)
C89 C88 C87 120.8(5)
C88 C89 C90 119.2(5)
C89 C90 C85 120.8(5)
C92 C91 C96 118.8(5)
C92 C91 C75 119.0(5)
C96 C91 C75 122.2(5)
C91 C92 C93 119.8(6)
C94 C93 C92 121.2(6)
C93 C94 C95 119.0(6)
C94 C95 C96 120.8(7)
C91 C96 C95 120.3(6)
C102 C97 C98 118.2(5)
C102 C97 C80 118.6(5)
C98 C97 C80 123.2(6)
C97 C98 C99 119.9(7)
C100 C99 C98 120.7(6)
C99 C100 C101 119.9(6)
C100 C101 C102 120.2(7)
C101 C102 C97 121.0(6)
N5 C103 C104 123.1(5)
C103 C104 C105 118.5(5)
C106 C105 C104 118.6(6)
C107 C106 C105 119.6(5)
N5 C107 C106 122.9(5)
N12 C108 C109 123.6(5)
C108 C109 C110 118.7(6)
C111 C110 C109 119.8(6)
C110 C111 C112 117.4(6)
N12 C112 C111 123.8(6)
C132 C113 C114 124.9(4)
C132 C113 C151 116.6(4)
C114 C113 C151 118.3(4)
N13 C114 C113 124.7(4)
N13 C114 C115 110.2(3)
C113 C114 C115 125.2(4)
C116 C115 C114 106.7(4)
C115 C116 C117 106.5(4)
N13 C117 C118 126.0(4)
N13 C117 C116 110.3(3)
C118 C117 C116 123.6(4)
C117 C118 C119 124.7(4)
C117 C118 C133 118.4(4)
C119 C118 C133 116.8(3)
N14 C119 C118 125.6(4)
N14 C119 C120 109.8(4)
C118 C119 C120 124.5(4)
C121 C120 C119 106.3(4)
C120 C121 C122 107.9(4)
N14 C122 C123 125.4(4)
N14 C122 C121 108.9(4)
C123 C122 C121 125.6(4)
C122 C123 C124 125.4(4)
C122 C123 C139 117.4(4)
C124 C123 C139 117.2(5)
N15 C124 C123 125.3(4)
N15 C124 C125 109.7(4)
C123 C124 C125 125.0(4)
C126 C125 C124 107.1(4)
C125 C126 C127 106.1(5)
N15 C127 C128 125.1(4)
N15 C127 C126 110.7(4)
C128 C127 C126 124.2(4)
C129 C128 C127 124.2(4)
C129 C128 C145 117.8(4)
C127 C128 C145 118.0(4)
N16 C129 C128 125.4(4)
N16 C129 C130 109.9(4)
C128 C129 C130 124.5(4)
C131 C130 C129 106.8(4)
C130 C131 C132 107.5(4)
N16 C132 C113 125.9(4)
N16 C132 C131 109.4(4)
C113 C132 C131 124.7(4)
C134 C133 C138 118.9(4)
C134 C133 C118 119.5(4)
C138 C133 C118 121.5(4)
C133 C134 C135 120.4(5)
C136 C135 C134 120.1(5)
C135 C136 C137 120.1(4)
C138 C137 C136 119.8(5)
C137 C138 C133 120.6(5)
C144 C139 C140 119.7(5)
C144 C139 C123 121.6(5)
C140 C139 C123 118.7(5)
C139 C140 C141 120.0(6)
C142 C141 C140 119.6(6)
C141 C142 C143 120.7(5)
C142 C143 C144 120.4(6)
C139 C144 C143 119.7(6)
C146 C145 C150 117.4(5)
C146 C145 C128 121.7(5)
C150 C145 C128 120.9(5)
C147 C146 C145 121.4(6)
C146 C147 C148 119.6(7)
C149 C148 C147 119.6(6)
C148 C149 C150 120.5(6)
C149 C150 C145 121.4(6)
C156 C151 C152 118.5(4)
C156 C151 C113 118.7(4)
C152 C151 C113 122.8(4)
C153 C152 C151 121.0(4)
C152 C153 C154 119.6(4)
C155 C154 C153 119.7(4)
C155 C154 C157 117.0(4)
C153 C154 C157 123.1(4)
C156 C155 C154 120.1(4)
C155 C156 C151 121.0(4)
O3 C157 N18 124.8(4)
O3 C157 C154 119.5(4)
N18 C157 C154 115.7(4)
C163 C158 C159 119.4(4)
C163 C158 N18 122.6(4)
C159 C158 N18 118.0(4)
C160 C159 C158 119.2(5)
C161 C160 C159 121.3(5)
C160 C161 C162 120.0(5)
C163 C162 C161 118.2(5)
C163 C162 C164 118.1(4)
C161 C162 C164 123.7(4)
C158 C163 C162 121.9(4)
C165 C164 C169 117.7(5)
C165 C164 C162 123.5(4)
C169 C164 C162 118.7(4)
C166 C165 C164 120.6(5)
C165 C166 C167 121.7(5)
C166 C167 C168 118.8(5)
C169 C168 C167 119.2(4)
C169 C168 N19 123.1(4)
C167 C168 N19 117.7(5)
C168 C169 C164 122.0(4)
O4 C170 N19 123.5(4)
O4 C170 C171 121.5(4)
N19 C170 C171 115.0(4)
C172 C171 C176 119.5(5)
C172 C171 C170 124.7(5)
C176 C171 C170 115.8(5)
C171 C172 C173 120.4(5)
C172 C173 C174 120.5(5)
C175 C174 C173 118.7(5)
C175 C174 C177 120.6(5)
C173 C174 C177 120.6(5)
C174 C175 C176 120.9(5)
C175 C176 C171 119.9(5)
C178 C177 C196 125.5(4)
C178 C177 C174 117.5(4)
C196 C177 C174 117.0(4)
N20 C178 C177 125.4(4)
N20 C178 C179 110.2(5)
C177 C178 C179 124.3(5)
C180 C179 C178 106.8(5)
C179 C180 C181 107.8(5)
N20 C181 C182 125.6(5)
N20 C181 C180 108.9(5)
C182 C181 C180 125.5(5)
C181 C182 C183 125.2(5)
C181 C182 C197 117.6(5)
C183 C182 C197 117.2(5)
N21 C183 C182 125.1(5)
N21 C183 C184 108.9(5)
C182 C183 C184 126.0(5)
C185 C184 C183 107.6(5)
C184 C185 C186 106.9(5)
N21 C186 C187 126.5(4)
N21 C186 C185 109.0(5)
C187 C186 C185 124.3(5)
C186 C187 C188 126.7(5)
C186 C187 C203 117.0(4)
C188 C187 C203 116.3(4)
N22 C188 C187 124.7(5)
N22 C188 C189 109.4(4)
C187 C188 C189 125.8(4)
C190 C189 C188 107.5(4)
C189 C190 C191 106.8(4)
N22 C191 C192 125.3(4)
N22 C191 C190 109.7(4)
C192 C191 C190 125.1(4)
C191 C192 C193 124.6(4)
C191 C192 C209 120.4(4)
C193 C192 C209 115.0(4)
N23 C193 C192 126.0(4)
N23 C193 C194 110.3(4)
C192 C193 C194 123.7(4)
C195 C194 C193 106.5(4)
C194 C195 C196 107.3(4)
N23 C196 C177 125.3(4)
N23 C196 C195 109.7(4)
C177 C196 C195 124.8(5)
C302 C197 C202 54.4(9)
C302 C197 C198 84.5(11)
C202 C197 C198 117.8(6)
C302 C197 C182 125.6(18)
C202 C197 C182 124.0(6)
C198 C197 C182 117.7(5)
C302 C197 C298 116(2)
C202 C197 C298 90.8(11)
C198 C197 C298 65.1(9)
C182 C197 C298 118.8(15)
C199 C198 C197 119.8(7)
C198 C199 C200 117.8(8)
C201 C200 C301 55.9(10)
C201 C200 C299 96.0(12)
C301 C200 C299 126(2)
C201 C200 C199 118.8(7)
C301 C200 C199 86.2(12)
C299 C200 C199 67.2(10)
C200 C201 C202 122.8(8)
C197 C202 C201 121.7(8)
C299 C298 C197 119(3)
C298 C299 C200 114(3)
C200 C301 C302 120(3)
C197 C302 C301 126(3)
C204 C203 C208 117.9(5)
C204 C203 C187 120.3(5)
C208 C203 C187 121.8(5)
C203 C204 C205 121.0(6)
C206 C205 C204 120.4(7)
C207 C206 C205 119.6(6)
C206 C207 C208 120.7(6)
C203 C208 C207 120.5(6)
C214 C209 C210 119.0(5)
C214 C209 C192 120.1(5)
C210 C209 C192 120.8(4)
C211 C210 C209 120.0(5)
C212 C211 C210 119.9(5)
C211 C212 C213 120.8(5)
C212 C213 C214 119.3(5)
C209 C214 C213 120.9(5)
N17 C215 C216 122.9(5)
C215 C216 C217 119.0(5)
C218 C217 C216 117.9(5)
C219 C218 C217 120.0(5)
N17 C219 C218 123.2(5)
N24 C220 C221 123.0(5)
C222 C221 C220 119.0(6)
C221 C222 C223 118.5(6)
C224 C223 C222 118.6(7)
N24 C224 C223 122.9(6)
C227 O5 C225 116.6(7)
O5 C225 C226 104.6(8)
C228 C227 O5 115.0(8)
C229 O6 C231 122.8(10)
O6 C229 C230 113.1(12)
C232 C231 O6 120.8(12)
C233 O7 C235 115.0(6)
O7 C233 C234 110.0(6)
O7 C235 C236 112.7(8)
C237 O8 C239 123.6(13)
O8 C237 C238 110.6(14)
C240 C239 O8 122.3(15)
C241 O9 C243 122.9(11)
O9 C241 C242 113.3(11)
O9 C243 C244 112.0(11)

loop_
_geom_bond_atom_site_label_1
_geom_bond_atom_site_label_2
_geom_bond_distance
Zn1 N3 2.064(3)
Zn1 N4 2.065(4)
Zn1 N1 2.068(3)
Zn1 N2 2.080(4)
Zn1 N5 2.152(4)
Zn2 N8 2.052(4)
Zn2 N10 2.062(4)
Zn2 N11 2.062(4)
Zn2 N9 2.081(4)
Zn2 N12 2.218(5)
Zn3 N16 2.055(4)
Zn3 N14 2.057(3)
Zn3 N13 2.073(4)
Zn3 N15 2.090(4)
Zn3 N17 2.152(4)
Zn4 N23 2.057(4)
Zn4 N20 2.070(4)
Zn4 N21 2.073(4)
Zn4 N22 2.079(4)
Zn4 N24 2.199(5)
O1 C45 1.217(6)
O2 C58 1.224(6)
O3 C157 1.215(5)
O4 C170 1.212(6)
N1 C5 1.374(6)
N1 C2 1.375(5)
N2 C7 1.380(6)
N2 C10 1.381(5)
N3 C12 1.364(5)
N3 C15 1.374(6)
N4 C20 1.367(5)
N4 C17 1.379(5)
N5 C103 1.340(6)
N5 C107 1.350(6)
N6 C45 1.373(5)
N6 C46 1.420(6)
N7 C58 1.373(6)
N7 C54 1.411(6)
N8 C69 1.376(6)
N8 C66 1.379(6)
N9 C71 1.369(6)
N9 C74 1.377(6)
N10 C79 1.361(6)
N10 C76 1.366(6)
N11 C84 1.371(6)
N11 C81 1.380(6)
N12 C108 1.334(7)
N12 C112 1.343(7)
N13 C114 1.369(5)
N13 C117 1.371(5)
N14 C119 1.366(6)
N14 C122 1.379(6)
N15 C127 1.359(6)
N15 C124 1.376(5)
N16 C129 1.366(6)
N16 C132 1.385(6)
N17 C215 1.344(6)
N17 C219 1.353(6)
N18 C157 1.368(5)
N18 C158 1.415(5)
N19 C170 1.374(6)
N19 C168 1.409(6)
N20 C181 1.376(6)
N20 C178 1.379(7)
N21 C183 1.370(7)
N21 C186 1.371(7)
N22 C188 1.374(6)
N22 C191 1.378(6)
N23 C196 1.370(6)
N23 C193 1.377(6)
N24 C224 1.329(7)
N24 C220 1.335(6)
C1 C2 1.405(7)
C1 C20 1.409(5)
C1 C39 1.500(6)
C2 C3 1.447(5)
C3 C4 1.346(7)
C4 C5 1.457(6)
C5 C6 1.397(7)
C6 C7 1.414(6)
C6 C33 1.500(6)
C7 C8 1.439(6)
C8 C9 1.367(6)
C9 C10 1.438(6)
C10 C11 1.406(6)
C11 C12 1.405(7)
C11 C27 1.509(6)
C12 C13 1.452(6)
C13 C14 1.353(7)
C14 C15 1.442(5)
C15 C16 1.411(6)
C16 C17 1.392(5)
C16 C21 1.500(6)
C17 C18 1.451(6)
C18 C19 1.359(5)
C19 C20 1.461(6)
C21 C26 1.380(7)
C21 C22 1.392(6)
C22 C23 1.389(6)
C23 C24 1.385(7)
C24 C25 1.368(8)
C25 C26 1.395(6)
C27 C32 1.384(7)
C27 C28 1.395(7)
C28 C29 1.398(6)
C29 C30 1.375(8)
C30 C31 1.378(8)
C31 C32 1.396(6)
C33 C34 1.381(8)
C33 C38 1.390(8)
C34 C35 1.384(7)
C35 C36 1.383(10)
C36 C37 1.389(10)
C37 C38 1.399(8)
C39 C40 1.392(6)
C39 C44 1.393(6)
C40 C41 1.381(6)
C41 C42 1.397(6)
C42 C43 1.395(6)
C42 C45 1.497(6)
C43 C44 1.390(6)
C46 C47 1.374(7)
C46 C51 1.415(6)
C47 C48 1.393(6)
C48 C49 1.410(6)
C48 C52 1.477(7)
C49 C50 1.362(7)
C50 C51 1.393(7)
C52 C57 1.398(7)
C52 C53 1.405(6)
C53 C54 1.381(7)
C54 C55 1.399(7)
C55 C56 1.394(7)
C56 C57 1.378(7)
C58 C59 1.512(6)
C59 C64 1.371(7)
C59 C60 1.405(7)
C60 C61 1.392(7)
C61 C62 1.391(8)
C62 C63 1.384(7)
C62 C65 1.504(7)
C63 C64 1.394(7)
C65 C66 1.401(7)
C65 C84 1.408(7)
C66 C67 1.436(6)
C67 C68 1.355(7)
C68 C69 1.434(7)
C69 C70 1.407(7)
C70 C71 1.404(7)
C70 C85 1.494(6)
C71 C72 1.452(7)
C72 C73 1.351(7)
C73 C74 1.438(7)
C74 C75 1.396(7)
C75 C76 1.404(7)
C75 C91 1.506(7)
C76 C77 1.449(7)
C77 C78 1.337(8)
C78 C79 1.457(7)
C79 C80 1.388(8)
C80 C81 1.400(7)
C80 C97 1.510(7)
C81 C82 1.441(7)
C82 C83 1.355(7)
C83 C84 1.457(7)
C85 C86 1.390(8)
C85 C90 1.408(7)
C86 C87 1.385(7)
C87 C88 1.393(8)
C88 C89 1.385(9)
C89 C90 1.388(7)
C91 C92 1.379(8)
C91 C96 1.379(9)
C92 C93 1.398(8)
C93 C94 1.349(9)
C94 C95 1.376(9)
C95 C96 1.382(9)
C97 C102 1.379(9)
C97 C98 1.387(8)
C98 C99 1.395(9)
C99 C100 1.354(11)
C100 C101 1.367(10)
C101 C102 1.378(8)
C103 C104 1.384(8)
C104 C105 1.388(9)
C105 C106 1.373(8)
C106 C107 1.368(8)
C108 C109 1.367(8)
C109 C110 1.376(10)
C110 C111 1.369(9)
C111 C112 1.388(9)
C113 C132 1.403(7)
C113 C114 1.411(5)
C113 C151 1.493(6)
C114 C115 1.449(7)
C115 C116 1.362(5)
C116 C117 1.447(7)
C117 C118 1.400(5)
C118 C119 1.410(7)
C118 C133 1.494(6)
C119 C120 1.453(6)
C120 C121 1.355(7)
C121 C122 1.443(6)
C122 C123 1.389(7)
C123 C124 1.407(7)
C123 C139 1.507(6)
C124 C125 1.439(7)
C125 C126 1.367(7)
C126 C127 1.443(7)
C127 C128 1.425(6)
C128 C129 1.411(7)
C128 C145 1.495(7)
C129 C130 1.453(6)
C130 C131 1.345(7)
C131 C132 1.443(5)
C133 C134 1.387(7)
C133 C138 1.390(7)
C134 C135 1.397(6)
C135 C136 1.371(7)
C136 C137 1.388(7)
C137 C138 1.388(7)
C139 C144 1.372(8)
C139 C140 1.396(8)
C140 C141 1.402(7)
C141 C142 1.365(9)
C142 C143 1.371(9)
C143 C144 1.401(7)
C145 C146 1.381(8)
C145 C150 1.385(8)
C146 C147 1.376(8)
C147 C148 1.394(11)
C148 C149 1.346(10)
C149 C150 1.378(8)
C151 C156 1.392(7)
C151 C152 1.396(6)
C152 C153 1.390(6)
C153 C154 1.395(6)
C154 C155 1.389(6)
C154 C157 1.500(6)
C155 C156 1.385(6)
C158 C163 1.375(7)
C158 C159 1.396(7)
C159 C160 1.393(7)
C160 C161 1.376(8)
C161 C162 1.400(7)
C162 C163 1.400(6)
C162 C164 1.480(7)
C164 C165 1.392(7)
C164 C169 1.406(6)
C165 C166 1.363(8)
C166 C167 1.390(7)
C167 C168 1.400(7)
C168 C169 1.373(7)
C170 C171 1.513(6)
C171 C172 1.378(7)
C171 C176 1.397(7)
C172 C173 1.390(7)
C173 C174 1.396(8)
C174 C175 1.386(8)
C174 C177 1.506(6)
C175 C176 1.387(7)
C177 C178 1.398(7)
C177 C196 1.408(7)
C178 C179 1.444(7)
C179 C180 1.339(9)
C180 C181 1.460(8)
C181 C182 1.381(8)
C182 C183 1.416(8)
C182 C197 1.519(7)
C183 C184 1.440(7)
C184 C185 1.357(8)
C185 C186 1.445(7)
C186 C187 1.392(7)
C187 C188 1.396(6)
C187 C203 1.516(7)
C188 C189 1.452(7)
C189 C190 1.353(7)
C190 C191 1.453(6)
C191 C192 1.394(6)
C192 C193 1.415(6)
C192 C209 1.495(6)
C193 C194 1.429(6)
C194 C195 1.361(7)
C195 C196 1.435(7)
C197 C302 1.26(4)
C197 C202 1.319(9)
C197 C198 1.429(10)
C197 C298 1.58(4)
C198 C199 1.385(11)
C199 C200 1.471(11)
C200 C201 1.261(11)
C200 C301 1.27(4)
C200 C299 1.46(4)
C201 C202 1.405(10)
C298 C299 1.43(5)
C301 C302 1.40(5)
C203 C204 1.342(9)
C203 C208 1.375(8)
C204 C205 1.397(10)
C205 C206 1.354(10)
C206 C207 1.323(9)
C207 C208 1.399(9)
C209 C214 1.386(7)
C209 C210 1.399(8)
C210 C211 1.389(7)
C211 C212 1.377(8)
C212 C213 1.382(9)
C213 C214 1.388(7)
C215 C216 1.377(8)
C216 C217 1.395(8)
C217 C218 1.375(8)
C218 C219 1.357(8)
C220 C221 1.367(8)
C221 C222 1.356(10)
C222 C223 1.406(11)
C223 C224 1.356(10)
O5 C227 1.429(10)
O5 C225 1.457(11)
C225 C226 1.589(16)
C227 C228 1.400(11)
O6 C229 1.399(14)
O6 C231 1.452(14)
C229 C230 1.463(19)
C231 C232 1.4497(11)
O7 C233 1.390(9)
O7 C235 1.402(10)
C233 C234 1.533(10)
C235 C236 1.451(12)
O8 C237 1.433(16)
O8 C239 1.444(16)
C237 C238 1.46(2)
C239 C240 1.439(9)
O9 C241 1.356(12)
O9 C243 1.379(12)
C241 C242 1.560(13)
C243 C244 1.476(14)

loop_
_geom_hbond_atom_site_label_D
_geom_hbond_atom_site_label_H
_geom_hbond_atom_site_label_A
_geom_hbond_distance_DH
_geom_hbond_distance_HA
_geom_hbond_distance_DA
_geom_hbond_angle_DHA
_geom_hbond_site_symmetry_A
N6 H6 O4 0.88 2.16 3.037(5) 172.6 .
N7 H7 O3 0.88 2.46 3.307(6) 162.9 1_455
N18 H18 O2 0.88 2.25 3.116(5) 170.3 .
N19 H19 O1 0.88 2.53 3.364(6) 159.4 1_655
